data_1574951
loop_
_publ_author_name
'R&#xf6;thel, Maike B'
'Franzen, Jonas H.'
'Leitner, Daniel'
'Hofer, Thomas S.'
'Seidl, Michael'
'Dielmann, Fabian'

_publ_section_title
;
 Phosphonium fullerides: isolable zwitterionic adducts of a phosphine with
 C<sub>60</sub>.
;
_journal_issue 29
_journal_name_full 'Chemical science'
_journal_page_first 13189
_journal_page_last 13195
_journal_paper_doi 10.1039/d5sc00367a
_journal_volume 16
_journal_year 2025
_chemical_formula_moiety 'C79 H44 N9 O P'
_chemical_formula_sum 'C79 H44 N9 O P'
_chemical_formula_weight 1166.20
_space_group_crystal_system orthorhombic
_space_group_IT_number 62
_space_group_name_Hall '-P 2ac 2n'
_space_group_name_H-M_alt 'P n m a'
_atom_sites_solution_hydrogens geom
_atom_sites_solution_primary dual
_audit_creation_date 2023-05-03
_audit_creation_method
;
Olex2 1.5-alpha
(compiled 2023.03.06 svn.rbb2c1857 for OlexSys, GUI svn.r6748)
;
_audit_update_record
;
2024-12-18 deposited with the CCDC.	2025-06-20 downloaded from the CCDC.
;
_cell_angle_alpha 90
_cell_angle_beta 90
_cell_angle_gamma 90
_cell_formula_units_Z 4
_cell_length_a 15.6389(4)
_cell_length_b 13.6916(5)
_cell_length_c 23.9526(9)
_cell_measurement_reflns_used 9810
_cell_measurement_temperature 153.00
_cell_measurement_theta_max 26.31
_cell_measurement_theta_min 2.61
_cell_volume 5128.8(3)
_computing_cell_refinement 'SAINT V8.40B (?, 2016)'
_computing_data_collection 'Bruker, Apex4 2021'
_computing_data_reduction 'SAINT V8.40B (?, 2016)'
_computing_molecular_graphics 'Olex2 1.5-alpha (Dolomanov et al., 2009)'
_computing_publication_material 'Olex2 1.5-alpha (Dolomanov et al., 2009)'
_computing_structure_refinement 'SHELXL 2018/3 (Sheldrick, 2015)'
_computing_structure_solution 'SHELXT  (Sheldrick, 2015)'
_diffrn_ambient_temperature 153.00
_diffrn_measured_fraction_theta_full 0.999
_diffrn_measured_fraction_theta_max 0.998
_diffrn_measurement_device_type 'Bruker D8 QUEST PHOTON III'
_diffrn_measurement_method '\f and \w scans'
_diffrn_radiation_type MoK\a
_diffrn_radiation_wavelength 0.71073
_diffrn_reflns_av_R_equivalents 0.0506
_diffrn_reflns_av_unetI/netI 0.0200
_diffrn_reflns_Laue_measured_fraction_full 0.999
_diffrn_reflns_Laue_measured_fraction_max 0.998
_diffrn_reflns_limit_h_max 20
_diffrn_reflns_limit_h_min -20
_diffrn_reflns_limit_k_max 18
_diffrn_reflns_limit_k_min -17
_diffrn_reflns_limit_l_max 31
_diffrn_reflns_limit_l_min -29
_diffrn_reflns_number 114077
_diffrn_reflns_point_group_measured_fraction_full 0.999
_diffrn_reflns_point_group_measured_fraction_max 0.998
_diffrn_reflns_theta_full 25.242
_diffrn_reflns_theta_max 28.319
_diffrn_reflns_theta_min 2.142
_diffrn_source_current 1.0
_diffrn_source_power 0.05
_diffrn_source_voltage 50.0
_diffrn_standards_number 0
_exptl_absorpt_coefficient_mu 0.121
_exptl_absorpt_correction_T_max 0.7457
_exptl_absorpt_correction_T_min 0.6784
_exptl_absorpt_correction_type multi-scan
_exptl_absorpt_process_details
;
SADABS-2016/2 (Bruker,2016/2) was used for absorption correction.
wR2(int) was 0.0694 before and 0.0559 after correction.
The Ratio of minimum to maximum transmission is 0.9097.
The \l/2 correction factor is Not present.
;
_exptl_crystal_colour 'dark green'
_exptl_crystal_colour_modifier dark
_exptl_crystal_colour_primary green
_exptl_crystal_density_diffrn 1.510
_exptl_crystal_description block
_exptl_crystal_F_000 2416
_exptl_crystal_size_max 0.16
_exptl_crystal_size_mid 0.11
_exptl_crystal_size_min 0.09
_refine_diff_density_max 0.638
_refine_diff_density_min -0.478
_refine_diff_density_rms 0.049
_refine_ls_extinction_method none
_refine_ls_goodness_of_fit_ref 1.034
_refine_ls_hydrogen_treatment constr
_refine_ls_matrix_type full
_refine_ls_number_parameters 1254
_refine_ls_number_reflns 6641
_refine_ls_number_restraints 1885
_refine_ls_restrained_S_all 0.958
_refine_ls_R_factor_all 0.0725
_refine_ls_R_factor_gt 0.0553
_refine_ls_shift/su_max 0.001
_refine_ls_shift/su_mean 0.000
_refine_ls_structure_factor_coef Fsqd
_refine_ls_weighting_details 'w=1/[\s^2^(Fo^2^)+(0.0891P)^2^+3.0650P] where P=(Fo^2^+2Fc^2^)/3'
_refine_ls_weighting_scheme calc
_refine_ls_wR_factor_gt 0.1530
_refine_ls_wR_factor_ref 0.1673
_reflns_Friedel_coverage 0.000
_reflns_number_gt 5130
_reflns_number_total 6641
_reflns_threshold_expression 'I > 2\s(I)'
_cod_data_source_file d5sc00367a2.cif
_cod_data_source_block fd23_21w
_cod_depositor_comments 'Adding full bibliography for 1574951.cif.'
_cod_database_code 1574951
_shelx_shelxl_version_number 2018/3
_shelx_space_group_comment
;
The symmetry employed for this shelxl refinement is uniquely defined
by the following loop, which should always be used as a source of
symmetry information in preference to the above space-group names.
They are only intended as comments.
;
_shelx_estimated_absorpt_t_max 0.989
_shelx_estimated_absorpt_t_min 0.981
_olex2_refinement_description
;
1. Fixed Uiso
 At 1.2 times of:
  All C(H,H) groups
 At 1.5 times of:
  All C(H,H,H) groups
2. Restrained distances
 C24B-C23B = C8B-C24B = C8B-C7B = C7B-C21B = C22B-C21B = C23B-C22B
 1.38 with sigma of 0.02
 C9B-C26B = C9B-C8B = C8B-C24B = C25B-C24B = C26B-C25B
 1.38 with sigma of 0.02
 C44B-C25B = C44B-C58B = C44B-C46B = C44B-C27B = C43B-C41B = C43B-C26B = C43B-
 C24B = C42B-C55B = C42B-C23B = C42B-C40B = C56B-C58B = C56B-C54B = C56B-C60B =
 C57B-C47B = C57B-C59B = C58B-C46B = C58B-C60B = C47B-C45B = C47B-C29B = C47B-
 C31B = C46B-C30B = C45B-C26B = C27B-C25B = C27B-C9B = C27B-C11B = C26B-C10B =
 C25B-C23B = C24B-C41B = C24B-C22B = C24B-C7B = C23B-C21B = C41B-C54B = C40B-
 C55B = C40B-C53B = C40B-C38B = C54B-C37B = C55B-C59B = C60B-C49B = C60B-C51B =
 C59B-C50B = C49B-C31B = C49B-C51B = C49B-C33B = C48B-C30B = C48B-C32B = C31B-
 C29B = C31B-C33B = C30B-C28B = C30B-C12B = C29B-C11B = C28B-C10B = C28B-C12B =
 C11B-C9B = C11B-C13B = C10B-C8B = C10B-C6B = C9B-C7B = C8B-C21B = C8B-C6B =
 C7B-C22B = C21B-C39B = C21B-C19B = C22B-C38B = C39B-C37B = C39B-C19B = C38B-
 C53B = C38B-C20B = C37B-C52B = C37B-C35B = C53B-C51B = C52B-C50B = C52B-C35B =
 C51B-C36B = C50B-C32B = C33B-C14B = C33B-C16B = C32B-C15B = C14B-C12B = C14B-
 C16B = C14B-C3B = C13B-C2B = C12B-C3B = C2B-C6B = C2B-C15B = C2B-C4B = C6B-C4B
 = C5B-C19B = C5B-C3B = C5B-C17B = C20B-C18B = C19B-C17B = C18B-C35B = C18B-
 C16B = C18B-C4B = C36B-C34B = C35B-C16B = C34B-C15B = C34B-C17B
 2.47 with sigma of 0.04
 C50-C49 \\sim C59-C49 \\sim C60-C59 \\sim C60-C52 \\sim C52-C51 \\sim C51-C50
 with sigma of 0.02
 C37B-C36B \\sim C36B-C18B \\sim C19B-C18B \\sim C38B-C19B \\sim C38B-C37B
 with sigma of 0.02
 C54B-C53B \\sim C54B-C40B \\sim C40B-C39B \\sim C39B-C38B \\sim C38B-C37B
\\sim C53B-C37B
 with sigma of 0.02
 C34B-C16B \\sim C34B-C33B \\sim C33B-C32B \\sim C32B-C14B \\sim C15B-C14B
\\sim C16B-C15B
 with sigma of 0.02
 C32B-C14B \\sim C32B-C31B \\sim C14B-C13B \\sim C31B-C30B \\sim C30B-C13B
 with sigma of 0.02
 C24B-C23B \\sim C25B-C24B
 with sigma of 0.02
 C46B-C29B \\sim C48B-C31B
 with sigma of 0.02
 C51B-C50B \\sim C60B-C59B
 with sigma of 0.02
 C59B-C51B \\sim C50B-C60B
 with sigma of 0.02
 C15B-C33B \\sim C34B-C14B
 with sigma of 0.02
 C4-C3 \\sim C3-C13 \\sim C14-C13 \\sim C4-C15 \\sim C15-C14
 with sigma of 0.02
3. Uiso/Uaniso restraints and constraints
C7 \\sim C8 \\sim C9: within 2A with sigma of 0.01 and sigma for terminal atoms
of 0.02 within 2A
C10B \\sim C9B \\sim C1 \\sim C11B \\sim C12B: within 2A with sigma of 0.005
and sigma for terminal atoms of 0.02 within 2A
4. Rigid body (RIGU) restrains
 C1, C44B, C43B, C42B, C56B, C57B, C58B, C47B, C46B, C45B, C27B, C26B, C25B,
 C24B, C23B, C41B, C40B, C54B, C55B, C60B, C59B, C49B, C48B, C31B, C30B, C29B,
 C28B, C11B, C10B, C9B, C8B, C7B, C21B, C22B, C39B, C38B, C37B, C53B, C52B,
 C51B, C50B, C33B, C32B, C14B, C13B, C12B, C2B, C6B, C5B, C20B, C19B, C18B,
 C36B, C35B, C34B, C16B, C15B, C3B, C4B, C17B
 with sigma for 1-2 distances of 0.002 and sigma for 1-3 distances of 0.002
 C19, C7, C6, C5, C18, C17, C37, C38, C20, C21, C22, C8, C9, C2, C3, C4, C15,
 C16, C35, C36, C53, C54, C39, C40, C41, C42, C23, C24, C25, C26, C11, C12, C29,
  C30, C13, C14, C33, C34, C51, C52, C60, C55, C56, C57, C43, C44, C45, C27,
 C28, C48, C31, C32, C50, C49, C59, C58, C46, C47, C10, C1
 with sigma for 1-2 distances of 0.004 and sigma for 1-3 distances of 0.004
5. Others
 Fixed Sof: H64A(0.5) H64B(0.5) H64C(0.5) H63A(0.5) H63B(0.5) H63C(0.5)
 C62(0.5) H62A(0.5) H62B(0.5) H62C(0.5) C65(0.5) H65A(0.5) H65B(0.5) H65C(0.5)
 C19(0.3) C7(0.3) C6(0.3) C5(0.3) C18(0.3) C17(0.3) C37(0.3) C38(0.3) C20(0.3)
 C21(0.3) C22(0.3) C8(0.3) C9(0.3) C10(0.3) C2(0.3) C3(0.3) C4(0.3) C15(0.3)
 C16(0.3) C35(0.3) C36(0.3) C53(0.3) C54(0.3) C39(0.3) C40(0.3) C41(0.3)
 C42(0.3) C23(0.3) C24(0.3) C25(0.3) C26(0.3) C11(0.3) C12(0.3) C29(0.3)
 C30(0.3) C13(0.3) C14(0.3) C33(0.3) C34(0.3) C51(0.3) C52(0.3) C60(0.3)
 C55(0.3) C56(0.3) C57(0.3) C43(0.3) C44(0.3) C45(0.3) C27(0.3) C28(0.3)
 C48(0.3) C31(0.3) C32(0.3) C50(0.3) C49(0.3) C59(0.3) C58(0.3) C46(0.3)
 C47(0.3) C44B(0.2) C43B(0.2) C42B(0.2) C56B(0.2) C57B(0.2) C58B(0.2) C47B(0.2)
 C46B(0.2) C45B(0.2) C27B(0.2) C26B(0.2) C25B(0.2) C24B(0.2) C23B(0.2)
 C41B(0.2) C40B(0.2) C54B(0.2) C55B(0.2) C60B(0.2) C59B(0.2) C49B(0.2)
 C48B(0.2) C31B(0.2) C30B(0.2) C29B(0.2) C28B(0.2) C11B(0.2) C10B(0.2) C9B(0.2)
 C8B(0.2) C7B(0.2) C21B(0.2) C22B(0.2) C39B(0.2) C38B(0.2) C37B(0.2) C53B(0.2)
 C52B(0.2) C51B(0.2) C50B(0.2) C33B(0.2) C32B(0.2) C14B(0.2) C13B(0.2)
 C12B(0.2) C2B(0.2) C6B(0.2) C5B(0.2) C20B(0.2) C19B(0.2) C18B(0.2) C36B(0.2)
 C35B(0.2) C34B(0.2) C16B(0.2) C15B(0.2) C3B(0.2) C4B(0.2) C17B(0.2) O1(0.5)
 C74(0.5) H74A(0.5) H74B(0.5) C73(0.5) H73A(0.5) H73B(0.5) C72(0.5) H72A(0.5)
 H72B(0.5) C71(0.5) H71A(0.5) H71B(0.5)
6.a Secondary CH2 refined with riding coordinates:
 C74(H74A,H74B), C73(H73A,H73B), C72(H72A,H72B), C71(H71A,H71B)
6.b Idealised Me refined as rotating group:
 C64(H64A,H64B,H64C), C70(H70A,H70B,H70C), C69(H69A,H69B,H69C), C67(H67A,H67B,
 H67C), C63(H63A,H63B,H63C), C68(H68A,H68B,H68C), C62(H62A,H62B,H62C), C65(H65A,
 H65B,H65C)
;
_olex2_diffrn_ambient_temperature_device 'Oxford Cryosystems, Cryostream 800'
_olex2_submission_special_instructions 'No special instructions were received'

loop_
_space_group_symop_operation_xyz
'x, y, z'
'-x+1/2, -y, z+1/2'
'-x, y+1/2, -z'
'x+1/2, -y+1/2, -z+1/2'
'-x, -y, -z'
'x-1/2, y, -z-1/2'
'x, -y-1/2, z'
'-x-1/2, y-1/2, z-1/2'

loop_
_atom_site_label
_atom_site_type_symbol
_atom_site_fract_x
_atom_site_fract_y
_atom_site_fract_z
_atom_site_U_iso_or_equiv
_atom_site_adp_type
_atom_site_occupancy
_atom_site_site_symmetry_order
_atom_site_calc_flag
_atom_site_refinement_flags_posn
_atom_site_refinement_flags_adp
_atom_site_refinement_flags_occupancy
_atom_site_disorder_assembly
_atom_site_disorder_group
P1 P 0.25632(4) 0.750000 0.63030(3) 0.03010(16) Uani 1 2 d S T P . .
N6 N 0.26181(10) 0.99823(12) 0.63923(7) 0.0393(4) Uani 1 1 d . . . . .
N4 N 0.19737(9) 0.84169(12) 0.64597(6) 0.0373(4) Uani 1 1 d . . . . .
N1 N 0.35300(14) 0.750000 0.65294(9) 0.0420(5) Uani 1 2 d S T P . .
N3 N 0.48285(14) 0.750000 0.69796(10) 0.0448(6) Uani 1 2 d S T P . .
N5 N 0.11813(10) 0.97545(13) 0.62089(7) 0.0444(4) Uani 1 1 d . . . . .
N2 N 0.36114(16) 0.750000 0.75232(10) 0.0496(6) Uani 1 2 d S T P . .
C66 C 0.19492(11) 0.93520(14) 0.63489(7) 0.0355(4) Uani 1 1 d . . . . .
C61 C 0.39494(16) 0.750000 0.70001(11) 0.0353(5) Uani 1 2 d S T P C .
C64 C 0.52521(17) 0.750000 0.64424(12) 0.0445(6) Uani 1 2 d S T P D .
H64A H 0.520679 0.815010 0.627383 0.067 Uiso 0.5 1 calc R U P A -1
H64B H 0.497992 0.701818 0.619757 0.067 Uiso 0.5 1 calc R U P A -1
H64C H 0.585640 0.733172 0.649216 0.067 Uiso 0.5 1 calc R U P A -1
C70 C 0.33605(12) 0.97459(16) 0.67282(9) 0.0434(4) Uani 1 1 d . . . . .
H70A H 0.319645 0.928518 0.702238 0.065 Uiso 1 1 calc R U . . .
H70B H 0.358671 1.034358 0.689807 0.065 Uiso 1 1 calc R U . . .
H70C H 0.380025 0.944917 0.649116 0.065 Uiso 1 1 calc R U . . .
C69 C 0.27313(16) 1.08141(15) 0.60289(9) 0.0499(5) Uani 1 1 d . . . . .
H69A H 0.226197 1.083795 0.575813 0.075 Uiso 1 1 calc R U . . .
H69B H 0.327665 1.075415 0.583021 0.075 Uiso 1 1 calc R U . . .
H69C H 0.273223 1.141443 0.625162 0.075 Uiso 1 1 calc R U . . .
C67 C 0.04749(12) 0.91359(19) 0.60401(9) 0.0514(5) Uani 1 1 d . . . . .
H67A H 0.068849 0.847897 0.595667 0.077 Uiso 1 1 calc R U . . .
H67B H 0.020358 0.941044 0.570634 0.077 Uiso 1 1 calc R U . . .
H67C H 0.005504 0.909994 0.634312 0.077 Uiso 1 1 calc R U . . .
C63 C 0.2722(2) 0.750000 0.76584(12) 0.0521(8) Uani 1 2 d S T P C .
H63A H 0.249326 0.683770 0.761723 0.078 Uiso 0.5 1 calc R U P B -1
H63B H 0.241793 0.794326 0.740602 0.078 Uiso 0.5 1 calc R U P B -1
H63C H 0.264572 0.771904 0.804465 0.078 Uiso 0.5 1 calc R U P B -1
C68 C 0.09316(16) 1.07448(19) 0.63702(11) 0.0587(6) Uani 1 1 d . . . . .
H68A H 0.044822 1.071372 0.662989 0.088 Uiso 1 1 calc R U . . .
H68B H 0.076418 1.111322 0.603686 0.088 Uiso 1 1 calc R U . . .
H68C H 0.141523 1.107075 0.655175 0.088 Uiso 1 1 calc R U . . .
C62 C 0.4064(3) 0.8188(4) 0.79390(18) 0.0533(11) Uani 0.5 1 d . . P C -1
H62A H 0.455036 0.850293 0.775425 0.080 Uiso 0.5 1 calc R U P C -1
H62B H 0.426852 0.780970 0.825973 0.080 Uiso 0.5 1 calc R U P C -1
H62C H 0.366084 0.868774 0.806719 0.080 Uiso 0.5 1 calc R U P C -1
C65 C 0.5314(3) 0.6910(4) 0.74093(18) 0.0541(11) Uani 0.5 1 d . . P D -1
H65A H 0.566851 0.734788 0.763528 0.081 Uiso 0.5 1 calc R U P D -1
H65B H 0.567934 0.643292 0.721958 0.081 Uiso 0.5 1 calc R U P D -1
H65C H 0.490734 0.656717 0.765137 0.081 Uiso 0.5 1 calc R U P D -1
C19 C 0.1070(15) 0.8164(19) 0.4504(7) 0.043(3) Uani 0.3 1 d . . P E -1
C7 C 0.1688(16) 0.8503(17) 0.4949(9) 0.044(3) Uani 0.3 1 d . U P E -1
C6 C 0.1929(10) 0.7681(11) 0.5223(5) 0.040(3) Uani 0.3 1 d . . P E -1
C5 C 0.1539(11) 0.6877(12) 0.4934(6) 0.052(3) Uani 0.3 1 d . . P E -1
C18 C 0.1001(11) 0.7148(13) 0.4449(8) 0.047(4) Uani 0.3 1 d . . P E -1
C17 C 0.0963(7) 0.6621(11) 0.3975(4) 0.050(3) Uani 0.3 1 d . . P E -1
C37 C 0.0995(11) 0.7217(12) 0.3440(6) 0.052(4) Uani 0.3 1 d . . P E -1
C38 C 0.1015(11) 0.8174(12) 0.3444(8) 0.052(3) Uani 0.3 1 d . . P E -1
C20 C 0.1147(10) 0.8751(11) 0.4039(7) 0.053(3) Uani 0.3 1 d . . P E -1
C21 C 0.1688(11) 0.9523(14) 0.3928(8) 0.052(3) Uani 0.3 1 d . . P E -1
C22 C 0.2291(12) 0.9833(14) 0.4354(10) 0.057(3) Uani 0.3 1 d . . P E -1
C8 C 0.2289(15) 0.9275(16) 0.4930(9) 0.046(3) Uani 0.3 1 d . U P E -1
C9 C 0.3187(10) 0.9047(15) 0.5095(8) 0.046(3) Uani 0.3 1 d . U P E -1
C10 C 0.3403(12) 0.8270(18) 0.5343(13) 0.038(3) Uani 0.3 1 d . . P E -1
C1 C 0.27355(14) 0.750000 0.55291(9) 0.0276(4) Uani 1 2 d S TU P . .
C2 C 0.3249(15) 0.6551(15) 0.5334(10) 0.030(3) Uani 0.3 1 d . . P E -1
C3 C 0.2854(9) 0.5835(13) 0.5051(6) 0.038(3) Uani 0.3 1 d D . P E -1
C4 C 0.1989(8) 0.5865(14) 0.4867(6) 0.041(3) Uani 0.3 1 d D . P E -1
C15 C 0.1948(9) 0.5391(12) 0.4342(6) 0.044(3) Uani 0.3 1 d D . P E -1
C16 C 0.1433(12) 0.5707(17) 0.3884(8) 0.048(3) Uani 0.3 1 d . . P E -1
C35 C 0.1732(9) 0.5716(13) 0.3330(6) 0.041(3) Uani 0.3 1 d . . P E -1
C36 C 0.1487(14) 0.6630(13) 0.3040(9) 0.046(3) Uani 0.3 1 d . . P E -1
C53 C 0.1957(15) 0.7142(15) 0.2679(11) 0.044(4) Uani 0.3 1 d . . P E -1
C54 C 0.2083(13) 0.8180(15) 0.2685(9) 0.047(3) Uani 0.3 1 d . . P E -1
C39 C 0.1538(18) 0.869(2) 0.3092(12) 0.059(4) Uani 0.3 1 d . . P E -1
C40 C 0.2013(13) 0.9510(15) 0.3353(8) 0.062(4) Uani 0.3 1 d . . P E -1
C41 C 0.2825(11) 0.9719(17) 0.3204(9) 0.056(4) Uani 0.3 1 d . . P E -1
C42 C 0.3476(15) 1.0012(18) 0.3687(8) 0.066(4) Uani 0.3 1 d . . P E -1
C23 C 0.3098(10) 1.0025(11) 0.4238(7) 0.049(3) Uani 0.3 1 d . . P E -1
C24 C 0.3608(11) 0.9681(17) 0.4687(8) 0.040(3) Uani 0.3 1 d . . P E -1
C25 C 0.4432(9) 0.9278(12) 0.4558(6) 0.043(3) Uani 0.3 1 d . . P E -1
C26 C 0.4679(14) 0.8379(13) 0.4842(9) 0.047(3) Uani 0.3 1 d . . P E -1
C11 C 0.4197(18) 0.7846(13) 0.5200(11) 0.040(3) Uani 0.3 1 d . . P E -1
C12 C 0.4102(15) 0.6816(14) 0.5182(9) 0.043(4) Uani 0.3 1 d . . P E -1
C29 C 0.4649(18) 0.6315(19) 0.4787(12) 0.054(4) Uani 0.3 1 d . . P E -1
C30 C 0.4172(14) 0.5492(16) 0.4527(9) 0.060(4) Uani 0.3 1 d . . P E -1
C13 C 0.3339(9) 0.5286(14) 0.4638(7) 0.047(3) Uani 0.3 1 d D . P E -1
C14 C 0.2750(9) 0.5034(12) 0.4182(6) 0.049(3) Uani 0.3 1 d D . P E -1
C33 C 0.3068(10) 0.4970(9) 0.3659(6) 0.042(2) Uani 0.3 1 d . . P E -1
C34 C 0.2538(13) 0.5314(15) 0.3224(8) 0.041(3) Uani 0.3 1 d . . P E -1
C51 C 0.3034(11) 0.585(2) 0.2808(10) 0.039(3) Uani 0.3 1 d D . P E -1
C52 C 0.2784(12) 0.6693(16) 0.2531(13) 0.035(3) Uani 0.3 1 d D . P E -1
C60 C 0.3409(9) 0.742(2) 0.2492(9) 0.038(3) Uani 0.3 1 d D . P E -1
C55 C 0.2953(13) 0.8447(18) 0.2587(13) 0.047(4) Uani 0.3 1 d . . P E -1
C56 C 0.3348(12) 0.9221(14) 0.2839(8) 0.051(3) Uani 0.3 1 d . . P E -1
C57 C 0.4167(13) 0.9132(18) 0.3044(8) 0.055(3) Uani 0.3 1 d . . P E -1
C43 C 0.4230(14) 0.963(2) 0.3557(11) 0.060(4) Uani 0.3 1 d . . P E -1
C44 C 0.4764(12) 0.9291(18) 0.4011(9) 0.052(3) Uani 0.3 1 d . . P E -1
C45 C 0.5210(10) 0.8382(13) 0.3917(6) 0.052(3) Uani 0.3 1 d . . P E -1
C27 C 0.5199(13) 0.7786(12) 0.4444(7) 0.052(4) Uani 0.3 1 d . . P E -1
C28 C 0.5151(11) 0.6858(12) 0.4421(8) 0.049(3) Uani 0.3 1 d . . P E -1
C48 C 0.5066(13) 0.6301(13) 0.3854(8) 0.056(4) Uani 0.3 1 d . . P E -1
C31 C 0.4521(11) 0.5538(16) 0.3958(9) 0.052(3) Uani 0.3 1 d . . P E -1
C32 C 0.3938(11) 0.5219(16) 0.3548(9) 0.046(3) Uani 0.3 1 d . . P E -1
C50 C 0.3876(9) 0.5747(17) 0.2995(10) 0.040(3) Uani 0.3 1 d D . P E -1
C49 C 0.4481(13) 0.6482(16) 0.2934(11) 0.049(3) Uani 0.3 1 d D . P E -1
C59 C 0.4254(11) 0.7331(17) 0.2671(6) 0.053(4) Uani 0.3 1 d D . P E -1
C58 C 0.4684(14) 0.8172(14) 0.2955(7) 0.055(3) Uani 0.3 1 d . . P E -1
C46 C 0.5192(17) 0.792(2) 0.3425(10) 0.052(4) Uani 0.3 1 d . . P E -1
C47 C 0.511(2) 0.685(2) 0.3373(12) 0.050(4) Uani 0.3 1 d . . P E -1
C44B C 0.1251(10) 0.6810(13) 0.3230(8) 0.041(2) Uani 0.2 1 d D . P E -2
C43B C 0.1479(10) 0.5914(11) 0.3508(7) 0.039(2) Uani 0.2 1 d D . P E -2
C42B C 0.2176(14) 0.5549(18) 0.3163(9) 0.043(3) Uani 0.2 1 d D . P E -2
C56B C 0.2400(9) 0.6251(9) 0.2740(4) 0.046(2) Uani 0.2 1 d D . P E -2
C57B C 0.1748(10) 0.7012(14) 0.2785(9) 0.039(2) Uani 0.2 1 d D . P E -2
C58B C 0.200(2) 0.8009(18) 0.2678(19) 0.041(4) Uani 0.2 1 d D . P E -2
C47B C 0.1715(15) 0.8795(17) 0.3045(9) 0.041(3) Uani 0.2 1 d D . P E -2
C46B C 0.1180(10) 0.8589(12) 0.3488(6) 0.042(3) Uani 0.2 1 d D . P E -2
C45B C 0.0911(9) 0.7599(18) 0.3606(6) 0.044(2) Uani 0.2 1 d D . P E -2
C27B C 0.0880(5) 0.7399(16) 0.4172(5) 0.046(2) Uani 0.2 1 d D . P E -2
C26B C 0.1177(12) 0.6515(13) 0.4446(7) 0.036(3) Uani 0.2 1 d D . P E -2
C25B C 0.1458(12) 0.5802(14) 0.4092(7) 0.041(3) Uani 0.2 1 d D . P E -2
C24B C 0.2147(14) 0.531(2) 0.4349(9) 0.042(4) Uani 0.2 1 d D . P E -2
C23B C 0.2834(11) 0.4943(16) 0.4032(8) 0.048(3) Uani 0.2 1 d D . P E -2
C41B C 0.2849(13) 0.5099(14) 0.3441(10) 0.045(3) Uani 0.2 1 d D . P E -2
C40B C 0.3703(9) 0.5305(8) 0.3278(6) 0.043(2) Uani 0.2 1 d D . P E -2
C54B C 0.3936(13) 0.5989(16) 0.2861(8) 0.043(3) Uani 0.2 1 d D . P E -2
C55B C 0.3209(11) 0.6504(13) 0.2575(9) 0.041(3) Uani 0.2 1 d D . P E -2
C60B C 0.3466(16) 0.747(2) 0.2464(16) 0.041(4) Uani 0.2 1 d D . P E -2
C59B C 0.2877(17) 0.8221(18) 0.2541(19) 0.031(4) Uani 0.2 1 d D . P E -2
C49B C 0.3145(18) 0.913(3) 0.2794(16) 0.032(4) Uani 0.2 1 d D . P E -2
C48B C 0.2430(16) 0.953(2) 0.3116(9) 0.040(3) Uani 0.2 1 d D . P E -2
C31B C 0.2550(8) 0.9940(8) 0.3633(5) 0.040(2) Uani 0.2 1 d D . P E -2
C30B C 0.2041(10) 0.9729(11) 0.4108(5) 0.040(2) Uani 0.2 1 d D . P E -2
C29B C 0.1303(19) 0.908(2) 0.3991(9) 0.045(3) Uani 0.2 1 d D . P E -2
C28B C 0.1138(18) 0.827(2) 0.4396(10) 0.047(4) Uani 0.2 1 d D . P E -2
C11B C 0.1548(15) 0.8381(16) 0.4895(10) 0.027(2) Uani 0.2 1 d D U P E -2
C10B C 0.1872(14) 0.749(3) 0.5186(9) 0.0266(17) Uani 0.2 1 d D U P E -2
C9B C 0.1682(17) 0.6655(17) 0.4923(12) 0.026(2) Uani 0.2 1 d D U P E -2
C8B C 0.2207(15) 0.5808(19) 0.4852(11) 0.029(4) Uani 0.2 1 d D . P E -2
C7B C 0.3054(13) 0.582(2) 0.5071(11) 0.026(3) Uani 0.2 1 d D . P E -2
C21B C 0.3779(11) 0.5518(16) 0.4756(7) 0.035(3) Uani 0.2 1 d D . P E -2
C22B C 0.3713(9) 0.5052(8) 0.4243(5) 0.044(2) Uani 0.2 1 d D . P E -2
C39B C 0.4200(12) 0.5269(12) 0.3784(6) 0.045(3) Uani 0.2 1 d D . P E -2
C38B C 0.4899(17) 0.593(2) 0.3867(7) 0.047(4) Uani 0.2 1 d D . P E -2
C37B C 0.511(2) 0.6645(19) 0.3447(11) 0.051(4) Uani 0.2 1 d D . P E -2
C53B C 0.464(2) 0.663(2) 0.2939(13) 0.042(4) Uani 0.2 1 d D . P E -2
C52B C 0.4296(18) 0.752(3) 0.2682(11) 0.037(3) Uani 0.2 1 d D . P E -2
C51B C 0.458(2) 0.839(2) 0.2946(16) 0.035(4) Uani 0.2 1 d D . P E -2
C50B C 0.4063(18) 0.9218(17) 0.2979(13) 0.033(3) Uani 0.2 1 d D . P E -2
C33B C 0.4124(14) 0.970(2) 0.3509(7) 0.037(4) Uani 0.2 1 d D . P E -2
C32B C 0.3416(10) 1.0053(18) 0.3822(6) 0.040(3) Uani 0.2 1 d D . P E -2
C14B C 0.3381(7) 0.9917(11) 0.4414(6) 0.036(2) Uani 0.2 1 d D . P E -2
C13B C 0.2538(6) 0.9710(7) 0.4610(5) 0.0301(18) Uani 0.2 1 d D . P E -2
C12B C 0.2326(10) 0.8940(9) 0.4993(7) 0.029(2) Uani 0.2 1 d D U P E -2
C2B C 0.2979(8) 0.8535(12) 0.5305(8) 0.030(2) Uani 0.2 1 d D . P E -2
C6B C 0.3290(16) 0.6770(19) 0.5356(16) 0.027(3) Uani 0.2 1 d D . P E -2
C5B C 0.416(3) 0.6975(18) 0.519(2) 0.035(4) Uani 0.2 1 d D . P E -2
C20B C 0.4485(16) 0.6178(19) 0.4828(11) 0.039(3) Uani 0.2 1 d D . P E -2
C19B C 0.5026(9) 0.6390(10) 0.4405(6) 0.041(2) Uani 0.2 1 d D . P E -2
C18B C 0.5316(10) 0.7377(12) 0.4286(5) 0.043(2) Uani 0.2 1 d D . P E -2
C36B C 0.5344(5) 0.755(2) 0.3710(4) 0.0436(18) Uani 0.2 1 d D . P E -2
C35B C 0.5054(19) 0.8450(18) 0.3437(9) 0.041(3) Uani 0.2 1 d D . P E -2
C34B C 0.4818(12) 0.9206(16) 0.3782(6) 0.042(3) Uani 0.2 1 d D . P E -2
C16B C 0.4761(7) 0.9088(9) 0.4373(6) 0.036(2) Uani 0.2 1 d D . P E -2
C15B C 0.4043(10) 0.9423(15) 0.4703(6) 0.033(3) Uani 0.2 1 d D . P E -2
C3B C 0.3815(6) 0.8755(8) 0.5141(4) 0.0330(16) Uani 0.2 1 d D . P E -2
C4B C 0.4471(8) 0.7949(15) 0.5107(7) 0.037(2) Uani 0.2 1 d D . P E -2
C17B C 0.4992(10) 0.8165(12) 0.4653(7) 0.041(2) Uani 0.2 1 d D . P E -2
O1 O 0.1960(4) 1.2444(8) 0.5219(2) 0.126(2) Uani 0.5 1 d . . P F -1
C74 C 0.1234(5) 1.2155(5) 0.4925(4) 0.109(3) Uani 0.5 1 d . . P F -1
H74A H 0.070352 1.235098 0.512121 0.131 Uiso 0.5 1 calc R U P F -1
H74B H 0.122680 1.143958 0.486370 0.131 Uiso 0.5 1 calc R U P F -1
C73 C 0.1347(4) 1.2740(7) 0.4347(4) 0.108(4) Uani 0.5 1 d . . P F -1
H73A H 0.096838 1.248954 0.404817 0.130 Uiso 0.5 1 calc R U P F -1
H73B H 0.126589 1.345270 0.439157 0.130 Uiso 0.5 1 calc R U P F -1
C72 C 0.2235(4) 1.2478(10) 0.42591(17) 0.0741(17) Uani 0.5 1 d . . P F -1
H72A H 0.251472 1.293673 0.399691 0.089 Uiso 0.5 1 calc R U P F -1
H72B H 0.228484 1.180630 0.410907 0.089 Uiso 0.5 1 calc R U P F -1
C71 C 0.2628(3) 1.2547(11) 0.4831(2) 0.0736(18) Uani 0.5 1 d . . P F -1
H71A H 0.305760 1.202397 0.488429 0.088 Uiso 0.5 1 calc R U P F -1
H71B H 0.291451 1.318665 0.487998 0.088 Uiso 0.5 1 calc R U P F -1

loop_
_atom_site_aniso_label
_atom_site_aniso_U_11
_atom_site_aniso_U_22
_atom_site_aniso_U_33
_atom_site_aniso_U_23
_atom_site_aniso_U_13
_atom_site_aniso_U_12
P1 0.0251(3) 0.0389(3) 0.0263(3) 0.000 0.0003(2) 0.000
N6 0.0365(8) 0.0414(8) 0.0400(8) -0.0047(7) -0.0038(6) 0.0023(7)
N4 0.0333(7) 0.0458(9) 0.0327(7) -0.0047(7) 0.0038(6) 0.0011(6)
N1 0.0280(10) 0.0701(16) 0.0278(10) 0.000 -0.0017(8) 0.000
N3 0.0297(11) 0.0686(16) 0.0360(12) 0.000 -0.0065(9) 0.000
N5 0.0346(8) 0.0520(10) 0.0466(9) -0.0147(8) -0.0053(7) 0.0106(7)
N2 0.0422(12) 0.0769(18) 0.0297(11) 0.000 -0.0038(9) 0.000
C66 0.0314(8) 0.0446(10) 0.0305(8) -0.0081(7) 0.0013(6) 0.0035(7)
C61 0.0334(12) 0.0415(13) 0.0311(12) 0.000 -0.0049(9) 0.000
C64 0.0287(12) 0.0601(18) 0.0446(15) 0.000 -0.0011(11) 0.000
C70 0.0346(9) 0.0488(11) 0.0469(11) -0.0074(9) -0.0063(8) 0.0000(8)
C69 0.0602(13) 0.0386(11) 0.0511(12) -0.0031(9) -0.0062(10) -0.0029(9)
C67 0.0315(9) 0.0730(15) 0.0498(12) -0.0156(11) -0.0032(8) 0.0059(9)
C63 0.0479(16) 0.075(2) 0.0331(14) 0.000 0.0056(12) 0.000
C68 0.0537(13) 0.0627(14) 0.0598(14) -0.0230(11) -0.0137(10) 0.0259(11)
C62 0.063(3) 0.058(3) 0.039(2) -0.0130(19) -0.0108(19) 0.007(2)
C65 0.043(2) 0.077(3) 0.042(2) -0.004(2) -0.0130(17) 0.017(2)
C19 0.022(6) 0.082(10) 0.024(4) -0.003(5) 0.010(4) 0.003(6)
C7 0.044(6) 0.062(7) 0.027(4) -0.016(5) 0.001(4) 0.011(5)
C6 0.032(4) 0.067(7) 0.020(3) -0.014(4) -0.004(2) 0.012(5)
C5 0.028(5) 0.098(8) 0.029(4) -0.016(6) 0.003(3) -0.015(6)
C18 0.022(4) 0.081(10) 0.040(5) -0.003(5) -0.006(4) -0.005(5)
C17 0.024(4) 0.094(9) 0.032(4) -0.003(4) -0.004(3) -0.015(5)
C37 0.032(5) 0.088(10) 0.034(4) -0.011(5) -0.014(4) 0.002(6)
C38 0.028(6) 0.084(9) 0.044(5) 0.004(6) -0.006(4) 0.023(6)
C20 0.039(8) 0.059(8) 0.061(6) 0.007(5) 0.017(5) 0.023(5)
C21 0.046(8) 0.055(8) 0.054(6) 0.019(5) 0.007(5) 0.029(5)
C22 0.069(8) 0.028(6) 0.074(7) -0.016(5) 0.001(6) 0.016(6)
C8 0.053(7) 0.040(6) 0.044(5) -0.028(4) 0.008(5) 0.010(5)
C9 0.062(7) 0.037(6) 0.038(5) -0.011(4) 0.004(5) -0.003(5)
C10 0.039(6) 0.038(6) 0.035(7) -0.007(5) -0.003(5) -0.022(4)
C1 0.0262(10) 0.0289(11) 0.0275(11) 0.000 -0.0008(8) 0.000
C2 0.049(7) 0.022(5) 0.020(5) 0.005(4) 0.006(5) -0.001(5)
C3 0.057(7) 0.026(5) 0.031(5) -0.003(4) 0.019(5) -0.011(6)
C4 0.041(6) 0.048(6) 0.034(4) 0.003(4) 0.016(4) -0.022(5)
C15 0.059(6) 0.034(6) 0.037(4) 0.008(4) 0.020(4) -0.018(4)
C16 0.038(8) 0.070(9) 0.035(5) -0.014(5) 0.001(5) -0.031(5)
C35 0.041(6) 0.055(8) 0.028(4) -0.012(4) 0.002(4) -0.022(4)
C36 0.037(6) 0.066(8) 0.034(5) -0.008(5) -0.006(4) -0.015(6)
C53 0.033(5) 0.073(10) 0.025(5) 0.002(6) -0.008(4) -0.003(5)
C54 0.044(7) 0.069(9) 0.028(5) 0.013(6) -0.011(5) 0.008(5)
C39 0.041(8) 0.089(11) 0.047(8) 0.019(7) 0.000(6) 0.034(6)
C40 0.073(9) 0.054(7) 0.059(7) 0.024(6) 0.016(7) 0.034(6)
C41 0.079(8) 0.048(6) 0.041(5) 0.031(4) 0.016(6) 0.018(7)
C42 0.106(10) 0.034(7) 0.057(6) 0.002(6) 0.023(7) -0.007(8)
C23 0.082(8) 0.023(4) 0.043(5) -0.004(4) -0.012(5) -0.008(6)
C24 0.055(7) 0.032(7) 0.034(6) -0.009(4) -0.004(5) -0.020(6)
C25 0.040(6) 0.050(8) 0.039(5) -0.001(5) 0.005(4) -0.030(4)
C26 0.037(6) 0.066(8) 0.037(5) -0.003(5) -0.006(4) -0.023(6)
C11 0.030(5) 0.063(9) 0.027(5) 0.002(6) -0.006(4) -0.017(5)
C12 0.050(7) 0.057(8) 0.023(5) 0.013(5) -0.008(5) -0.003(5)
C29 0.049(9) 0.067(10) 0.044(7) 0.020(6) -0.006(5) 0.031(6)
C30 0.075(8) 0.050(8) 0.056(7) 0.023(6) 0.007(6) 0.024(6)
C13 0.082(7) 0.025(4) 0.034(5) 0.007(4) 0.014(5) 0.020(6)
C14 0.081(8) 0.023(5) 0.042(5) 0.001(4) 0.031(5) -0.006(6)
C33 0.068(7) 0.025(4) 0.031(5) -0.007(4) 0.007(5) 0.001(5)
C34 0.053(7) 0.038(7) 0.032(6) -0.007(4) 0.007(6) -0.017(6)
C51 0.044(6) 0.048(7) 0.025(5) -0.011(5) 0.006(5) -0.004(5)
C52 0.036(6) 0.053(7) 0.018(5) 0.002(5) -0.006(5) -0.010(4)
C60 0.041(3) 0.057(7) 0.015(4) 0.006(6) 0.002(3) -0.014(5)
C55 0.049(7) 0.063(7) 0.030(9) 0.013(7) 0.004(7) -0.002(6)
C56 0.072(8) 0.046(6) 0.036(6) 0.013(4) 0.013(6) -0.008(7)
C57 0.050(8) 0.082(8) 0.032(5) 0.024(5) 0.019(5) -0.018(6)
C43 0.072(9) 0.049(9) 0.060(6) 0.016(6) 0.012(6) -0.027(7)
C44 0.046(8) 0.062(8) 0.049(6) 0.000(5) 0.014(6) -0.036(6)
C45 0.028(5) 0.091(9) 0.036(4) 0.003(4) 0.005(3) -0.021(5)
C27 0.028(5) 0.085(10) 0.044(5) 0.000(5) 0.001(4) -0.006(6)
C28 0.023(5) 0.078(9) 0.046(6) 0.005(6) -0.005(4) 0.018(6)
C48 0.043(8) 0.063(9) 0.061(6) 0.004(5) 0.007(5) 0.026(6)
C31 0.047(8) 0.054(8) 0.053(6) 0.004(5) 0.000(5) 0.032(5)
C32 0.053(7) 0.038(8) 0.048(6) -0.010(5) 0.012(5) 0.015(6)
C50 0.028(6) 0.051(9) 0.042(6) -0.012(5) 0.010(5) 0.009(5)
C49 0.030(6) 0.078(9) 0.040(6) -0.007(7) 0.015(4) 0.004(6)
C59 0.044(4) 0.092(9) 0.022(4) -0.001(6) 0.010(4) -0.011(6)
C58 0.053(8) 0.087(9) 0.025(4) 0.006(5) 0.015(4) -0.030(6)
C46 0.031(7) 0.087(11) 0.038(5) 0.002(5) 0.015(4) -0.006(6)
C47 0.025(7) 0.082(11) 0.044(7) -0.001(6) 0.011(5) 0.005(7)
C44B 0.025(5) 0.049(5) 0.049(6) 0.010(4) -0.010(4) -0.014(4)
C43B 0.041(5) 0.034(5) 0.042(5) -0.003(4) -0.010(4) -0.018(4)
C42B 0.055(6) 0.041(6) 0.034(5) -0.014(4) -0.010(4) -0.012(5)
C56B 0.068(5) 0.044(4) 0.027(4) -0.016(3) -0.001(4) -0.006(4)
C57B 0.036(6) 0.049(4) 0.034(6) -0.001(4) -0.014(4) -0.016(4)
C58B 0.040(6) 0.046(5) 0.036(10) 0.004(5) -0.002(7) -0.010(4)
C47B 0.039(6) 0.049(5) 0.034(6) 0.009(4) -0.005(4) 0.005(5)
C46B 0.031(5) 0.052(6) 0.043(5) 0.013(4) -0.006(4) 0.011(4)
C45B 0.023(4) 0.054(6) 0.056(4) 0.016(4) -0.004(4) 0.006(4)
C27B 0.022(3) 0.058(6) 0.057(4) 0.018(4) -0.010(3) 0.001(4)
C26B 0.018(5) 0.050(6) 0.039(5) 0.017(3) 0.001(4) -0.010(4)
C25B 0.036(6) 0.045(6) 0.043(4) 0.009(4) -0.006(4) -0.017(5)
C24B 0.052(6) 0.034(9) 0.040(5) -0.004(5) -0.007(4) -0.003(6)
C23B 0.068(5) 0.033(7) 0.042(5) -0.006(5) 0.000(4) 0.000(5)
C41B 0.062(5) 0.034(6) 0.041(6) -0.015(5) -0.005(4) -0.002(4)
C40B 0.062(5) 0.028(4) 0.039(5) -0.005(4) 0.001(4) 0.013(4)
C54B 0.066(6) 0.025(5) 0.039(7) -0.008(4) 0.004(5) 0.012(4)
C55B 0.065(5) 0.033(5) 0.025(6) -0.007(4) 0.004(5) 0.011(4)
C60B 0.060(5) 0.034(5) 0.030(9) 0.001(5) 0.007(4) 0.011(4)
C59B 0.039(6) 0.026(5) 0.027(9) 0.005(4) -0.002(5) -0.003(4)
C49B 0.040(5) 0.022(6) 0.034(9) 0.008(6) 0.002(5) -0.001(4)
C48B 0.046(6) 0.036(6) 0.037(5) 0.002(5) 0.001(4) 0.006(5)
C31B 0.056(5) 0.027(5) 0.038(4) 0.000(3) -0.001(3) 0.016(4)
C30B 0.039(5) 0.040(6) 0.041(5) -0.003(5) -0.003(3) 0.023(4)
C29B 0.041(8) 0.053(6) 0.042(5) 0.010(4) -0.005(5) 0.013(6)
C28B 0.033(9) 0.056(6) 0.052(5) 0.014(4) -0.004(6) 0.007(5)
C11B 0.021(4) 0.020(3) 0.041(4) 0.006(3) 0.012(3) 0.010(3)
C10B 0.023(3) 0.021(3) 0.036(3) 0.006(3) 0.004(2) 0.004(3)
C9B 0.023(5) 0.019(4) 0.035(4) 0.011(3) 0.002(4) 0.004(3)
C8B 0.033(5) 0.015(6) 0.039(6) 0.005(5) -0.003(5) 0.000(4)
C7B 0.029(4) 0.019(5) 0.031(6) 0.012(4) -0.002(4) 0.005(4)
C21B 0.037(5) 0.027(6) 0.041(5) 0.006(4) 0.004(4) 0.009(4)
C22B 0.067(5) 0.022(4) 0.044(4) 0.001(3) 0.001(4) 0.012(4)
C39B 0.058(6) 0.032(6) 0.045(5) -0.001(5) -0.003(4) 0.019(4)
C38B 0.047(8) 0.040(6) 0.056(6) 0.003(5) -0.001(5) 0.018(6)
C37B 0.052(11) 0.051(5) 0.050(5) 0.001(5) 0.005(6) 0.011(6)
C53B 0.059(7) 0.019(4) 0.048(8) -0.003(6) 0.007(7) 0.017(5)
C52B 0.053(5) 0.019(3) 0.040(7) -0.002(5) 0.016(5) 0.020(4)
C51B 0.042(8) 0.021(4) 0.041(7) 0.002(5) 0.020(7) 0.012(5)
C50B 0.042(6) 0.012(5) 0.045(6) -0.010(5) 0.002(5) 0.000(5)
C33B 0.048(6) 0.021(8) 0.043(5) -0.009(5) 0.002(4) -0.005(6)
C32B 0.056(5) 0.024(6) 0.040(5) -0.005(4) 0.007(3) -0.001(4)
C14B 0.033(4) 0.034(6) 0.042(5) -0.003(4) 0.003(3) -0.007(4)
C13B 0.033(4) 0.023(4) 0.034(4) 0.002(3) 0.003(3) 0.007(3)
C12B 0.027(4) 0.019(4) 0.040(4) 0.001(3) 0.011(3) 0.009(3)
C2B 0.032(4) 0.028(4) 0.030(5) 0.001(4) 0.002(3) -0.003(3)
C6B 0.027(5) 0.031(4) 0.022(8) 0.004(5) -0.002(4) 0.003(3)
C5B 0.023(6) 0.047(5) 0.036(10) -0.001(5) -0.008(6) -0.001(4)
C20B 0.026(5) 0.041(6) 0.049(6) 0.009(5) 0.002(4) 0.010(4)
C19B 0.022(5) 0.049(6) 0.052(5) 0.007(4) 0.002(4) 0.010(4)
C18B 0.024(5) 0.050(6) 0.056(4) 0.002(4) 0.001(4) 0.002(4)
C36B 0.025(3) 0.050(5) 0.056(4) 0.004(4) 0.012(3) 0.006(5)
C35B 0.028(7) 0.050(5) 0.045(5) 0.011(4) 0.019(4) -0.001(5)
C34B 0.036(6) 0.039(6) 0.050(4) 0.006(4) 0.004(4) -0.010(5)
C16B 0.017(4) 0.046(5) 0.046(5) -0.005(4) -0.001(3) -0.012(3)
C15B 0.022(5) 0.034(5) 0.044(6) -0.003(4) 0.002(4) -0.015(4)
C3B 0.030(3) 0.043(4) 0.026(4) -0.006(3) 0.000(3) -0.010(3)
C4B 0.027(5) 0.052(4) 0.033(5) -0.002(4) -0.010(4) -0.007(4)
C17B 0.023(5) 0.057(5) 0.042(5) -0.001(4) -0.005(4) -0.001(4)
O1 0.173(5) 0.117(4) 0.088(3) 0.063(5) 0.032(3) 0.065(7)
C74 0.078(4) 0.068(4) 0.182(9) 0.020(5) 0.028(5) 0.014(3)
C73 0.080(4) 0.102(10) 0.143(6) -0.037(6) -0.048(4) 0.007(4)
C72 0.132(5) 0.039(2) 0.051(2) 0.009(6) -0.003(3) 0.036(6)
C71 0.082(3) 0.057(4) 0.083(3) 0.039(5) -0.022(3) -0.014(6)

loop_
_atom_type_symbol
_atom_type_description
_atom_type_scat_dispersion_real
_atom_type_scat_dispersion_imag
_atom_type_scat_source
C C 0.0033 0.0016 'International Tables Vol C Tables 4.2.6.8 and 6.1.1.4'
H H 0.0000 0.0000 'International Tables Vol C Tables 4.2.6.8 and 6.1.1.4'
N N 0.0061 0.0033 'International Tables Vol C Tables 4.2.6.8 and 6.1.1.4'
O O 0.0106 0.0060 'International Tables Vol C Tables 4.2.6.8 and 6.1.1.4'
P P 0.1023 0.0942 'International Tables Vol C Tables 4.2.6.8 and 6.1.1.4'

loop_
_geom_angle_atom_site_label_1
_geom_angle_atom_site_label_2
_geom_angle_atom_site_label_3
_geom_angle
_geom_angle_site_symmetry_1
_geom_angle_site_symmetry_3
_geom_angle_publ_flag
N4 P1 N4 103.18(12) 7_575 . ?
N4 P1 N1 117.55(7) . . ?
N4 P1 N1 117.55(7) 7_575 . ?
N4 P1 C1 108.34(7) . . ?
N4 P1 C1 108.34(7) 7_575 . ?
N1 P1 C1 101.46(11) . . ?
C66 N6 C70 121.13(17) . . ?
C66 N6 C69 123.26(17) . . ?
C69 N6 C70 114.36(17) . . ?
C66 N4 P1 137.41(14) . . ?
C61 N1 P1 139.9(2) . . ?
C61 N3 C64 119.3(2) . . ?
C61 N3 C65 118.5(3) . . ?
C64 N3 C65 112.1(2) . . ?
C66 N5 C67 120.25(18) . . ?
C66 N5 C68 123.02(17) . . ?
C67 N5 C68 114.32(17) . . ?
C61 N2 C63 126.0(2) . . ?
C61 N2 C62 114.6(3) . . ?
C63 N2 C62 107.5(2) . . ?
N6 C66 N5 116.10(18) . . ?
N4 C66 N6 125.66(17) . . ?
N4 C66 N5 118.13(17) . . ?
N1 C61 N3 118.1(2) . . ?
N1 C61 N2 126.9(2) . . ?
N2 C61 N3 114.9(2) . . ?
N3 C64 H64A 109.5 . . ?
N3 C64 H64B 109.5 . . ?
N3 C64 H64C 109.5 . . ?
H64A C64 H64B 109.5 . . ?
H64A C64 H64C 109.5 . . ?
H64B C64 H64C 109.5 . . ?
N6 C70 H70A 109.5 . . ?
N6 C70 H70B 109.5 . . ?
N6 C70 H70C 109.5 . . ?
H70A C70 H70B 109.5 . . ?
H70A C70 H70C 109.5 . . ?
H70B C70 H70C 109.5 . . ?
N6 C69 H69A 109.5 . . ?
N6 C69 H69B 109.5 . . ?
N6 C69 H69C 109.5 . . ?
H69A C69 H69B 109.5 . . ?
H69A C69 H69C 109.5 . . ?
H69B C69 H69C 109.5 . . ?
N5 C67 H67A 109.5 . . ?
N5 C67 H67B 109.5 . . ?
N5 C67 H67C 109.5 . . ?
H67A C67 H67B 109.5 . . ?
H67A C67 H67C 109.5 . . ?
H67B C67 H67C 109.5 . . ?
N2 C63 H63A 109.5 . . ?
N2 C63 H63B 109.5 . . ?
N2 C63 H63C 109.5 . . ?
H63A C63 H63B 109.5 . . ?
H63A C63 H63C 109.5 . . ?
H63B C63 H63C 109.5 . . ?
N5 C68 H68A 109.5 . . ?
N5 C68 H68B 109.5 . . ?
N5 C68 H68C 109.5 . . ?
H68A C68 H68B 109.5 . . ?
H68A C68 H68C 109.5 . . ?
H68B C68 H68C 109.5 . . ?
N2 C62 H62A 109.5 . . ?
N2 C62 H62B 109.5 . . ?
N2 C62 H62C 109.5 . . ?
H62A C62 H62B 109.5 . . ?
H62A C62 H62C 109.5 . . ?
H62B C62 H62C 109.5 . . ?
N3 C65 H65A 109.5 . . ?
N3 C65 H65B 109.5 . . ?
N3 C65 H65C 109.5 . . ?
H65A C65 H65B 109.5 . . ?
H65A C65 H65C 109.5 . . ?
H65B C65 H65C 109.5 . . ?
C18 C19 C7 115(2) . . ?
C20 C19 C7 109.5(19) . . ?
C20 C19 C18 120.7(17) . . ?
C6 C7 C19 105.3(16) . . ?
C6 C7 C8 116.8(18) . . ?
C8 C7 C19 129.1(19) . . ?
C7 C6 C5 106.6(11) . . ?
C7 C6 C1 128.0(13) . . ?
C5 C6 C1 118.2(12) . . ?
C6 C5 C18 115.3(13) . . ?
C6 C5 C4 122.6(13) . . ?
C18 C5 C4 113.4(12) . . ?
C19 C18 C5 97.5(19) . . ?
C17 C18 C19 127.9(18) . . ?
C17 C18 C5 123.5(14) . . ?
C18 C17 C37 114.9(13) . . ?
C18 C17 C16 124.0(12) . . ?
C16 C17 C37 108.5(12) . . ?
C38 C37 C17 122.1(17) . . ?
C38 C37 C36 122.6(18) . . ?
C36 C37 C17 105.8(13) . . ?
C37 C38 C20 119.4(18) . . ?
C37 C38 C39 122(2) . . ?
C39 C38 C20 102.2(18) . . ?
C19 C20 C38 114.1(14) . . ?
C19 C20 C21 130.9(18) . . ?
C21 C20 C38 106.2(14) . . ?
C20 C21 C22 119.2(16) . . ?
C20 C21 C40 112.6(17) . . ?
C22 C21 C40 116.0(16) . . ?
C21 C22 C8 118.1(15) . . ?
C23 C22 C21 122.1(18) . . ?
C23 C22 C8 106.5(17) . . ?
C7 C8 C22 113.1(16) . . ?
C7 C8 C9 117.4(18) . . ?
C9 C8 C22 109.4(17) . . ?
C10 C9 C8 123.6(18) . . ?
C10 C9 C24 133.7(17) . . ?
C24 C9 C8 97.0(14) . . ?
C9 C10 C1 121.8(16) . . ?
C9 C10 C11 118(2) . . ?
C11 C10 C1 112.4(17) . . ?
C6 C1 P1 111.6(6) . . ?
C6 C1 C10 108.5(11) . . ?
C6 C1 C2 114.8(10) . . ?
C10 C1 P1 112.5(11) . . ?
C10 C1 C2 97.5(10) . . ?
C2 C1 P1 111.2(9) . . ?
C10B C1 P1 113.0(8) . . ?
C2B C1 P1 112.0(7) . . ?
C2B C1 C10B 92.0(15) . . ?
C6B C1 P1 112.7(16) . . ?
C6B C1 C10B 112.1(18) . . ?
C6B C1 C2B 113.5(14) . . ?
C3 C2 C1 120.7(18) . . ?
C3 C2 C12 119.1(18) . . ?
C12 C2 C1 109.7(13) . . ?
C2 C3 C4 124.9(16) . . ?
C2 C3 C13 118.7(14) . . ?
C4 C3 C13 107.5(11) . . ?
C3 C4 C5 114.9(12) . . ?
C15 C4 C5 118.6(14) . . ?
C15 C4 C3 107.8(11) . . ?
C4 C15 C16 124.7(14) . . ?
C14 C15 C4 111.2(12) . . ?
C14 C15 C16 113.6(13) . . ?
C15 C16 C17 115.3(14) . . ?
C35 C16 C17 107.4(15) . . ?
C35 C16 C15 122.7(15) . . ?
C16 C35 C36 111.3(15) . . ?
C34 C35 C16 117.8(14) . . ?
C34 C35 C36 118.7(14) . . ?
C37 C36 C35 107.0(14) . . ?
C53 C36 C37 115.1(15) . . ?
C53 C36 C35 127.3(19) . . ?
C36 C53 C54 126(2) . . ?
C36 C53 C52 114.8(18) . . ?
C54 C53 C52 107(2) . . ?
C53 C54 C39 113(2) . . ?
C55 C54 C53 113(2) . . ?
C55 C54 C39 123(2) . . ?
C38 C39 C54 121(2) . . ?
C38 C39 C40 115(2) . . ?
C54 C39 C40 110(2) . . ?
C21 C40 C39 103.3(17) . . ?
C41 C40 C21 124.8(19) . . ?
C41 C40 C39 121.3(19) . . ?
C40 C41 C42 117.5(17) . . ?
C40 C41 C56 128(2) . . ?
C56 C41 C42 101.9(15) . . ?
C23 C42 C41 113.9(17) . . ?
C43 C42 C41 107.3(19) . . ?
C43 C42 C23 126(2) . . ?
C22 C23 C42 125.6(17) . . ?
C22 C23 C24 108.2(16) . . ?
C24 C23 C42 117.2(17) . . ?
C23 C24 C9 116.7(14) . . ?
C23 C24 C25 117.9(15) . . ?
C25 C24 C9 108.7(15) . . ?
C24 C25 C26 117.5(14) . . ?
C44 C25 C24 121.7(14) . . ?
C44 C25 C26 110.3(16) . . ?
C25 C26 C27 107.8(14) . . ?
C11 C26 C25 127(2) . . ?
C11 C26 C27 114.5(15) . . ?
C10 C11 C12 109(2) . . ?
C26 C11 C10 115(2) . . ?
C26 C11 C12 125(2) . . ?
C2 C12 C29 127(2) . . ?
C11 C12 C2 110(2) . . ?
C11 C12 C29 115.3(19) . . ?
C12 C29 C30 110(2) . . ?
C28 C29 C12 119(2) . . ?
C28 C29 C30 115(2) . . ?
C13 C30 C29 123.7(18) . . ?
C13 C30 C31 123.2(17) . . ?
C31 C30 C29 99.7(16) . . ?
C3 C13 C14 107.4(11) . . ?
C30 C13 C3 121.7(15) . . ?
C30 C13 C14 120.2(14) . . ?
C15 C14 C13 106.1(12) . . ?
C33 C14 C15 127.3(14) . . ?
C33 C14 C13 118.3(13) . . ?
C14 C33 C34 116.5(14) . . ?
C14 C33 C32 120.5(15) . . ?
C34 C33 C32 110.1(14) . . ?
C35 C34 C33 121.8(15) . . ?
C35 C34 C51 114.1(17) . . ?
C33 C34 C51 110.9(16) . . ?
C52 C51 C34 126(2) . . ?
C52 C51 C50 119.8(17) . . ?
C50 C51 C34 103.6(15) . . ?
C51 C52 C53 119(2) . . ?
C51 C52 C60 115.4(18) . . ?
C60 C52 C53 109.3(18) . . ?
C52 C60 C55 107.8(13) . . ?
C59 C60 C52 125(2) . . ?
C59 C60 C55 117.5(19) . . ?
C54 C55 C60 103.0(17) . . ?
C56 C55 C54 124(2) . . ?
C56 C55 C60 122.9(18) . . ?
C41 C56 C57 111.7(17) . . ?
C55 C56 C41 113.3(18) . . ?
C55 C56 C57 120.6(19) . . ?
C56 C57 C43 109.5(17) . . ?
C56 C57 C58 120.6(19) . . ?
C43 C57 C58 119.4(16) . . ?
C42 C43 C57 109(2) . . ?
C42 C43 C44 118(2) . . ?
C57 C43 C44 123(2) . . ?
C25 C44 C43 119.3(16) . . ?
C25 C44 C45 108.2(16) . . ?
C45 C44 C43 115.9(18) . . ?
C44 C45 C27 109.4(13) . . ?
C46 C45 C44 122.4(14) . . ?
C46 C45 C27 118.7(15) . . ?
C26 C27 C45 104.3(12) . . ?
C28 C27 C26 122.5(19) . . ?
C28 C27 C45 120(2) . . ?
C29 C28 C48 103.9(17) . . ?
C27 C28 C29 123(2) . . ?
C27 C28 C48 122(2) . . ?
C31 C48 C28 105.4(16) . . ?
C31 C48 C47 126.8(19) . . ?
C47 C48 C28 117.1(15) . . ?
C48 C31 C30 115.7(17) . . ?
C48 C31 C32 120.7(17) . . ?
C32 C31 C30 113.2(16) . . ?
C33 C32 C50 102.4(14) . . ?
C31 C32 C33 124.1(16) . . ?
C31 C32 C50 120.3(16) . . ?
C51 C50 C32 112.8(14) . . ?
C49 C50 C51 122.6(16) . . ?
C49 C50 C32 113.3(17) . . ?
C50 C49 C47 127(2) . . ?
C59 C49 C50 119.1(16) . . ?
C59 C49 C47 101.7(16) . . ?
C60 C59 C58 120(2) . . ?
C49 C59 C60 117.6(18) . . ?
C49 C59 C58 109.1(12) . . ?
C59 C58 C57 118.5(18) . . ?
C46 C58 C57 112.9(16) . . ?
C46 C58 C59 115.0(17) . . ?
C45 C46 C58 126.3(18) . . ?
C45 C46 C47 123(2) . . ?
C58 C46 C47 97(3) . . ?
C48 C47 C49 111(2) . . ?
C48 C47 C46 119(3) . . ?
C46 C47 C49 117(3) . . ?
C43B C44B C45B 114.9(16) . . ?
C57B C44B C43B 113.4(19) . . ?
C57B C44B C45B 122.1(16) . . ?
C44B C43B C42B 102.4(16) . . ?
C25B C43B C44B 123.1(18) . . ?
C25B C43B C42B 123.0(15) . . ?
C56B C42B C43B 110.6(18) . . ?
C41B C42B C43B 116.6(18) . . ?
C41B C42B C56B 117(2) . . ?
C42B C56B C57B 104.8(14) . . ?
C55B C56B C42B 126.6(16) . . ?
C55B C56B C57B 119.0(14) . . ?
C44B C57B C56B 108.3(17) . . ?
C44B C57B C58B 119.5(18) . . ?
C58B C57B C56B 117.9(18) . . ?
C57B C58B C47B 120(2) . . ?
C59B C58B C57B 120(2) . . ?
C59B C58B C47B 106(3) . . ?
C58B C47B C48B 109(2) . . ?
C46B C47B C58B 119.9(19) . . ?
C46B C47B C48B 119.8(18) . . ?
C47B C46B C45B 121.2(17) . . ?
C47B C46B C29B 118.9(17) . . ?
C29B C46B C45B 108.9(17) . . ?
C46B C45B C44B 116.9(12) . . ?
C27B C45B C44B 117.2(18) . . ?
C27B C45B C46B 113(2) . . ?
C45B C27B C26B 126.6(18) . . ?
C28B C27B C45B 101.6(18) . . ?
C28B C27B C26B 117.1(13) . . ?
C25B C26B C27B 114.7(15) . . ?
C25B C26B C9B 115.0(17) . . ?
C9B C26B C27B 115.8(16) . . ?
C43B C25B C24B 117.9(17) . . ?
C26B C25B C43B 123.1(15) . . ?
C26B C25B C24B 108.4(16) . . ?
C23B C24B C25B 121.1(18) . . ?
C8B C24B C25B 101.2(19) . . ?
C8B C24B C23B 126.2(19) . . ?
C24B C23B C41B 119.5(17) . . ?
C24B C23B C22B 119.4(15) . . ?
C41B C23B C22B 108.0(16) . . ?
C42B C41B C23B 121.8(18) . . ?
C42B C41B C40B 120(2) . . ?
C40B C41B C23B 108.4(18) . . ?
C41B C40B C39B 105.7(15) . . ?
C54B C40B C41B 124.5(15) . . ?
C54B C40B C39B 118.4(14) . . ?
C40B C54B C55B 115.9(15) . . ?
C40B C54B C53B 121.1(17) . . ?
C53B C54B C55B 111(2) . . ?
C56B C55B C54B 116.6(15) . . ?
C56B C55B C60B 123.7(17) . . ?
C60B C55B C54B 108.2(19) . . ?
C59B C60B C55B 119(2) . . ?
C59B C60B C52B 121.9(19) . . ?
C52B C60B C55B 104(3) . . ?
C58B C59B C49B 111(3) . . ?
C60B C59B C58B 121(2) . . ?
C60B C59B C49B 119.9(18) . . ?
C59B C49B C48B 109(3) . . ?
C59B C49B C50B 118(2) . . ?
C48B C49B C50B 123(2) . . ?
C49B C48B C47B 105(2) . . ?
C31B C48B C47B 118.5(19) . . ?
C31B C48B C49B 122(2) . . ?
C48B C31B C30B 124.1(16) . . ?
C48B C31B C32B 117.3(14) . . ?
C30B C31B C32B 107.4(12) . . ?
C31B C30B C29B 114.1(14) . . ?
C31B C30B C13B 111.8(13) . . ?
C13B C30B C29B 124.8(14) . . ?
C46B C29B C30B 124.0(19) . . ?
C46B C29B C28B 100(2) . . ?
C30B C29B C28B 117(2) . . ?
C27B C28B C29B 116(2) . . ?
C11B C28B C27B 125(2) . . ?
C11B C28B C29B 114(2) . . ?
C28B C11B C10B 119(2) . . ?
C28B C11B C12B 126(2) . . ?
C12B C11B C10B 93.9(17) . . ?
C11B C10B C1 122(3) . . ?
C9B C10B C1 116(2) . . ?
C9B C10B C11B 113.8(15) . . ?
C26B C9B C8B 96.6(19) . . ?
C10B C9B C26B 128.5(19) . . ?
C10B C9B C8B 128.5(19) . . ?
C24B C8B C9B 118(2) . . ?
C24B C8B C7B 112.9(18) . . ?
C7B C8B C9B 118.7(19) . . ?
C8B C7B C21B 122.8(19) . . ?
C8B C7B C6B 113.8(19) . . ?
C21B C7B C6B 107(2) . . ?
C7B C21B C20B 111.3(19) . . ?
C22B C21B C7B 122.9(16) . . ?
C22B C21B C20B 117.0(17) . . ?
C21B C22B C23B 114.9(13) . . ?
C39B C22B C23B 105.5(13) . . ?
C39B C22B C21B 124.7(14) . . ?
C22B C39B C40B 112.5(14) . . ?
C22B C39B C38B 116.7(14) . . ?
C38B C39B C40B 120.5(14) . . ?
C39B C38B C37B 120.7(17) . . ?
C39B C38B C19B 120.2(17) . . ?
C37B C38B C19B 106.9(18) . . ?
C53B C37B C38B 117.6(19) . . ?
C53B C37B C36B 121(2) . . ?
C36B C37B C38B 110(2) . . ?
C54B C53B C37B 122(2) . . ?
C54B C53B C52B 100(3) . . ?
C37B C53B C52B 123(3) . . ?
C60B C52B C53B 117(3) . . ?
C60B C52B C51B 120(2) . . ?
C51B C52B C53B 113.1(16) . . ?
C50B C51B C52B 121.5(18) . . ?
C35B C51B C52B 127(3) . . ?
C35B C51B C50B 102(2) . . ?
C51B C50B C49B 118.1(17) . . ?
C51B C50B C33B 112(3) . . ?
C33B C50B C49B 111(2) . . ?
C50B C33B C34B 104.0(19) . . ?
C32B C33B C50B 125.0(19) . . ?
C32B C33B C34B 120.6(14) . . ?
C33B C32B C31B 122.0(15) . . ?
C33B C32B C14B 120.4(15) . . ?
C14B C32B C31B 105.2(13) . . ?
C13B C14B C32B 112.8(13) . . ?
C15B C14B C32B 121.2(12) . . ?
C15B C14B C13B 114.7(13) . . ?
C30B C13B C12B 115.1(11) . . ?
C14B C13B C30B 102.8(11) . . ?
C14B C13B C12B 124.7(11) . . ?
C13B C12B C11B 118.4(14) . . ?
C2B C12B C11B 119.6(14) . . ?
C2B C12B C13B 118.0(13) . . ?
C12B C2B C1 111.7(11) . . ?
C12B C2B C3B 116.9(14) . . ?
C3B C2B C1 121.3(11) . . ?
C1 C6B C7B 126.9(19) . . ?
C1 C6B C5B 122(2) . . ?
C5B C6B C7B 106(2) . . ?
C6B C5B C20B 109(3) . . ?
C4B C5B C6B 122(3) . . ?
C4B C5B C20B 119(2) . . ?
C21B C20B C5B 106(2) . . ?
C19B C20B C21B 122(2) . . ?
C19B C20B C5B 120(2) . . ?
C38B C19B C18B 105.9(15) . . ?
C20B C19B C38B 119.2(16) . . ?
C20B C19B C18B 122.8(16) . . ?
C19B C18B C17B 117.0(12) . . ?
C36B C18B C19B 111.0(18) . . ?
C36B C18B C17B 118.3(16) . . ?
C37B C36B C35B 116.9(11) . . ?
C18B C36B C37B 106(2) . . ?
C18B C36B C35B 124.7(18) . . ?
C51B C35B C36B 119(2) . . ?
C34B C35B C51B 114(2) . . ?
C34B C35B C36B 116.7(18) . . ?
C35B C34B C33B 106.4(19) . . ?
C35B C34B C16B 121.8(15) . . ?
C16B C34B C33B 117.3(12) . . ?
C34B C16B C15B 123.5(12) . . ?
C34B C16B C17B 122.2(14) . . ?
C15B C16B C17B 102.3(13) . . ?
C14B C15B C16B 116.9(11) . . ?
C14B C15B C3B 118.7(13) . . ?
C3B C15B C16B 112.9(13) . . ?
C2B C3B C15B 125.0(12) . . ?
C2B C3B C4B 119.6(13) . . ?
C15B C3B C4B 104.9(11) . . ?
C5B C4B C3B 116.4(19) . . ?
C17B C4B C5B 120.6(18) . . ?
C17B C4B C3B 106.5(15) . . ?
C16B C17B C18B 116.0(14) . . ?
C4B C17B C18B 120.6(15) . . ?
C4B C17B C16B 113.2(16) . . ?
C74 O1 C71 107.5(6) . . ?
O1 C74 H74A 111.4 . . ?
O1 C74 H74B 111.4 . . ?
O1 C74 C73 101.7(6) . . ?
H74A C74 H74B 109.3 . . ?
C73 C74 H74A 111.4 . . ?
C73 C74 H74B 111.4 . . ?
C74 C73 H73A 112.5 . . ?
C74 C73 H73B 112.5 . . ?
H73A C73 H73B 110.0 . . ?
C72 C73 C74 96.1(6) . . ?
C72 C73 H73A 112.5 . . ?
C72 C73 H73B 112.5 . . ?
C73 C72 H72A 110.9 . . ?
C73 C72 H72B 110.9 . . ?
C73 C72 C71 104.1(5) . . ?
H72A C72 H72B 109.0 . . ?
C71 C72 H72A 110.9 . . ?
C71 C72 H72B 110.9 . . ?
O1 C71 C72 107.0(5) . . ?
O1 C71 H71A 110.3 . . ?
O1 C71 H71B 110.3 . . ?
C72 C71 H71A 110.3 . . ?
C72 C71 H71B 110.3 . . ?
H71A C71 H71B 108.6 . . ?

loop_
_geom_bond_atom_site_label_1
_geom_bond_atom_site_label_2
_geom_bond_distance
_geom_bond_site_symmetry_2
_geom_bond_publ_flag
P1 N4 1.6021(16) 7_575 ?
P1 N4 1.6021(16) . ?
P1 N1 1.606(2) . ?
P1 C1 1.873(2) . ?
N6 C66 1.360(2) . ?
N6 C70 1.449(2) . ?
N6 C69 1.444(3) . ?
N4 C66 1.308(3) . ?
N1 C61 1.304(3) . ?
N3 C61 1.376(3) . ?
N3 C64 1.447(4) . ?
N3 C65 1.512(4) . ?
N5 C66 1.363(2) . ?
N5 C67 1.450(3) . ?
N5 C68 1.463(3) . ?
N2 C61 1.360(3) . ?
N2 C63 1.427(4) . ?
N2 C62 1.543(5) . ?
C64 H64A 0.9800 . ?
C64 H64B 0.9800 . ?
C64 H64C 0.9800 . ?
C70 H70A 0.9800 . ?
C70 H70B 0.9800 . ?
C70 H70C 0.9800 . ?
C69 H69A 0.9800 . ?
C69 H69B 0.9800 . ?
C69 H69C 0.9800 . ?
C67 H67A 0.9800 . ?
C67 H67B 0.9800 . ?
C67 H67C 0.9800 . ?
C63 H63A 0.9800 . ?
C63 H63B 0.9800 . ?
C63 H63C 0.9800 . ?
C68 H68A 0.9800 . ?
C68 H68B 0.9800 . ?
C68 H68C 0.9800 . ?
C62 H62A 0.9800 . ?
C62 H62B 0.9800 . ?
C62 H62C 0.9800 . ?
C65 H65A 0.9800 . ?
C65 H65B 0.9800 . ?
C65 H65C 0.9800 . ?
C19 C7 1.51(2) . ?
C19 C18 1.40(2) . ?
C19 C20 1.38(2) . ?
C7 C6 1.36(2) . ?
C7 C8 1.41(2) . ?
C6 C5 1.435(16) . ?
C6 C1 1.480(13) . ?
C5 C18 1.48(2) . ?
C5 C4 1.56(2) . ?
C18 C17 1.35(2) . ?
C17 C37 1.519(18) . ?
C17 C16 1.47(2) . ?
C37 C38 1.31(2) . ?
C37 C36 1.47(2) . ?
C38 C20 1.64(2) . ?
C38 C39 1.37(3) . ?
C20 C21 1.380(17) . ?
C21 C22 1.45(2) . ?
C21 C40 1.47(2) . ?
C22 C8 1.58(3) . ?
C22 C23 1.32(2) . ?
C8 C9 1.49(2) . ?
C9 C10 1.26(3) . ?
C9 C24 1.46(2) . ?
C10 C1 1.55(2) . ?
C10 C11 1.41(3) . ?
C1 C2 1.60(2) . ?
C1 C10B 1.58(2) . ?
C1 C2B 1.562(16) . ?
C1 C6B 1.39(2) . ?
C2 C3 1.341(19) . ?
C2 C12 1.43(2) . ?
C3 C4 1.424(12) . ?
C3 C13 1.456(13) . ?
C4 C15 1.416(13) . ?
C15 C16 1.43(2) . ?
C15 C14 1.400(12) . ?
C16 C35 1.41(2) . ?
C35 C36 1.481(19) . ?
C35 C34 1.40(2) . ?
C36 C53 1.33(3) . ?
C53 C54 1.43(2) . ?
C53 C52 1.48(3) . ?
C54 C39 1.47(3) . ?
C54 C55 1.43(2) . ?
C39 C40 1.49(3) . ?
C40 C41 1.35(2) . ?
C41 C42 1.59(3) . ?
C41 C56 1.38(2) . ?
C42 C23 1.45(2) . ?
C42 C43 1.33(2) . ?
C23 C24 1.420(17) . ?
C24 C25 1.44(2) . ?
C25 C26 1.459(18) . ?
C25 C44 1.41(2) . ?
C26 C11 1.35(2) . ?
C26 C27 1.49(2) . ?
C11 C12 1.42(2) . ?
C12 C29 1.45(3) . ?
C29 C30 1.49(3) . ?
C29 C28 1.39(3) . ?
C30 C13 1.36(2) . ?
C30 C31 1.47(3) . ?
C13 C14 1.471(14) . ?
C14 C33 1.351(16) . ?
C33 C34 1.41(2) . ?
C33 C32 1.428(17) . ?
C34 C51 1.46(2) . ?
C51 C52 1.394(15) . ?
C51 C50 1.397(14) . ?
C52 C60 1.401(15) . ?
C60 C55 1.59(3) . ?
C60 C59 1.394(14) . ?
C55 C56 1.37(2) . ?
C56 C57 1.38(2) . ?
C57 C43 1.41(3) . ?
C57 C58 1.56(2) . ?
C43 C44 1.45(2) . ?
C44 C45 1.44(2) . ?
C45 C27 1.503(18) . ?
C45 C46 1.34(3) . ?
C27 C28 1.27(2) . ?
C28 C48 1.56(2) . ?
C48 C31 1.37(2) . ?
C48 C47 1.38(3) . ?
C31 C32 1.41(2) . ?
C32 C50 1.51(3) . ?
C50 C49 1.389(13) . ?
C49 C59 1.369(14) . ?
C49 C47 1.52(3) . ?
C59 C58 1.50(2) . ?
C58 C46 1.42(2) . ?
C46 C47 1.469(18) . ?
C44B C43B 1.44(2) . ?
C44B C57B 1.35(2) . ?
C44B C45B 1.50(3) . ?
C43B C42B 1.46(3) . ?
C43B C25B 1.41(2) . ?
C42B C56B 1.44(2) . ?
C42B C41B 1.39(3) . ?
C56B C57B 1.46(2) . ?
C56B C55B 1.37(2) . ?
C57B C58B 1.44(3) . ?
C58B C47B 1.46(4) . ?
C58B C59B 1.44(4) . ?
C47B C46B 1.38(2) . ?
C47B C48B 1.51(3) . ?
C46B C45B 1.45(3) . ?
C46B C29B 1.39(2) . ?
C45B C27B 1.383(18) . ?
C27B C26B 1.453(18) . ?
C27B C28B 1.37(3) . ?
C26B C25B 1.366(18) . ?
C26B C9B 1.402(19) . ?
C25B C24B 1.413(14) . ?
C24B C23B 1.408(14) . ?
C24B C8B 1.387(14) . ?
C23B C41B 1.43(3) . ?
C23B C22B 1.472(16) . ?
C41B C40B 1.42(2) . ?
C40B C54B 1.418(13) . ?
C40B C39B 1.440(13) . ?
C54B C55B 1.50(3) . ?
C54B C53B 1.418(15) . ?
C55B C60B 1.41(3) . ?
C60B C59B 1.39(3) . ?
C60B C52B 1.40(3) . ?
C59B C49B 1.44(2) . ?
C49B C48B 1.46(4) . ?
C49B C50B 1.51(3) . ?
C48B C31B 1.375(19) . ?
C31B C30B 1.419(13) . ?
C31B C32B 1.436(14) . ?
C30B C29B 1.48(3) . ?
C30B C13B 1.433(12) . ?
C29B C28B 1.50(3) . ?
C28B C11B 1.37(3) . ?
C11B C10B 1.49(4) . ?
C11B C12B 1.46(3) . ?
C10B C9B 1.34(4) . ?
C9B C8B 1.431(17) . ?
C8B C7B 1.424(16) . ?
C7B C21B 1.425(18) . ?
C7B C6B 1.51(3) . ?
C21B C22B 1.388(15) . ?
C21B C20B 1.44(3) . ?
C22B C39B 1.37(2) . ?
C39B C38B 1.432(14) . ?
C38B C37B 1.444(15) . ?
C38B C19B 1.448(14) . ?
C37B C53B 1.428(15) . ?
C37B C36B 1.434(16) . ?
C53B C52B 1.46(3) . ?
C52B C51B 1.42(4) . ?
C51B C50B 1.40(2) . ?
C51B C35B 1.39(4) . ?
C50B C33B 1.43(3) . ?
C33B C32B 1.423(14) . ?
C33B C34B 1.433(14) . ?
C32B C14B 1.430(13) . ?
C14B C13B 1.428(11) . ?
C14B C15B 1.417(13) . ?
C13B C12B 1.437(15) . ?
C12B C2B 1.38(2) . ?
C2B C3B 1.398(15) . ?
C6B C5B 1.45(4) . ?
C5B C20B 1.49(4) . ?
C5B C4B 1.43(3) . ?
C20B C19B 1.35(2) . ?
C19B C18B 1.453(14) . ?
C18B C36B 1.400(13) . ?
C18B C17B 1.48(2) . ?
C36B C35B 1.47(2) . ?
C35B C34B 1.37(2) . ?
C34B C16B 1.428(13) . ?
C16B C15B 1.448(12) . ?
C16B C17B 1.48(2) . ?
C15B C3B 1.438(18) . ?
C3B C4B 1.509(19) . ?
C4B C17B 1.39(2) . ?
O1 C74 1.394(10) . ?
O1 C71 1.405(7) . ?
C74 H74A 0.9900 . ?
C74 H74B 0.9900 . ?
C74 C73 1.610(11) . ?
C73 H73A 0.9900 . ?
C73 H73B 0.9900 . ?
C73 C72 1.450(8) . ?
C72 H72A 0.9900 . ?
C72 H72B 0.9900 . ?
C72 C71 1.506(7) . ?
C71 H71A 0.9900 . ?
C71 H71B 0.9900 . ?

loop_
_geom_torsion_atom_site_label_1
_geom_torsion_atom_site_label_2
_geom_torsion_atom_site_label_3
_geom_torsion_atom_site_label_4
_geom_torsion
_geom_torsion_site_symmetry_1
_geom_torsion_site_symmetry_2
_geom_torsion_site_symmetry_3
_geom_torsion_site_symmetry_4
_geom_torsion_publ_flag
P1 N4 C66 N6 -49.6(3) . . . . ?
P1 N4 C66 N5 134.59(18) . . . . ?
P1 N1 C61 N3 180.000(1) . . . . ?
P1 N1 C61 N2 0.000(1) . . . . ?
P1 C1 C2 C3 108.0(18) . . . . ?
P1 C1 C2 C12 -107.5(16) . . . . ?
P1 C1 C10B C11B 105.4(19) . . . . ?
P1 C1 C10B C9B -108(2) . . . . ?
P1 C1 C2B C12B -109.7(13) . . . . ?
P1 C1 C2B C3B 106.0(14) . . . . ?
P1 C1 C6B C7B 104(3) . . . . ?
P1 C1 C6B C5B -104(4) . . . . ?
N4 P1 N4 C66 -162.89(15) 7_575 . . . ?
N4 P1 N1 C61 -62.10(8) 7_575 . . . ?
N4 P1 N1 C61 62.11(8) . . . . ?
N4 P1 C1 C6 -45.3(6) . . . . ?
N4 P1 C1 C6 66.0(6) 7_575 . . . ?
N4 P1 C1 C10 76.9(9) . . . . ?
N4 P1 C1 C10 -171.8(9) 7_575 . . . ?
N4 P1 C1 C2 -174.8(7) . . . . ?
N4 P1 C1 C2 -63.6(7) 7_575 . . . ?
N4 P1 C1 C10B -55.9(16) . . . . ?
N4 P1 C1 C10B 55.4(16) 7_575 . . . ?
N4 P1 C1 C2B 157.6(5) 7_575 . . . ?
N4 P1 C1 C2B 46.3(5) . . . . ?
N4 P1 C1 C6B 175.7(12) . . . . ?
N4 P1 C1 C6B -73.0(12) 7_575 . . . ?
N1 P1 N4 C66 66.0(2) . . . . ?
N1 P1 C1 C6 -169.6(6) . . . . ?
N1 P1 C1 C10 -47.4(9) . . . . ?
N1 P1 C1 C2 60.8(7) . . . . ?
N1 P1 C1 C10B 179.7(16) . . . . ?
N1 P1 C1 C2B -78.0(5) . . . . ?
N1 P1 C1 C6B 51.3(12) . . . . ?
C64 N3 C61 N1 0.000(1) . . . . ?
C64 N3 C61 N2 180.000(1) . . . . ?
C70 N6 C66 N4 -19.4(3) . . . . ?
C70 N6 C66 N5 156.55(17) . . . . ?
C69 N6 C66 N4 147.2(2) . . . . ?
C69 N6 C66 N5 -36.9(3) . . . . ?
C67 N5 C66 N6 167.25(17) . . . . ?
C67 N5 C66 N4 -16.5(3) . . . . ?
C63 N2 C61 N1 0.000(1) . . . . ?
C63 N2 C61 N3 180.000(1) . . . . ?
C68 N5 C66 N6 -31.4(3) . . . . ?
C68 N5 C66 N4 144.8(2) . . . . ?
C62 N2 C61 N1 -137.8(2) . . . . ?
C62 N2 C61 N3 42.2(2) . . . . ?
C65 N3 C61 N1 -142.6(2) . . . . ?
C65 N3 C61 N2 37.4(2) . . . . ?
C19 C7 C6 C5 4(2) . . . . ?
C19 C7 C6 C1 153.5(15) . . . . ?
C19 C7 C8 C22 0(3) . . . . ?
C19 C7 C8 C9 -129(3) . . . . ?
C19 C18 C17 C37 0(3) . . . . ?
C19 C18 C17 C16 137(2) . . . . ?
C19 C20 C21 C22 -1(3) . . . . ?
C19 C20 C21 C40 139(2) . . . . ?
C7 C19 C18 C5 6(3) . . . . ?
C7 C19 C18 C17 -137.6(18) . . . . ?
C7 C19 C20 C38 144.8(17) . . . . ?
C7 C19 C20 C21 2(3) . . . . ?
C7 C6 C5 C18 -0.8(19) . . . . ?
C7 C6 C5 C4 144.6(19) . . . . ?
C7 C6 C1 P1 106.8(17) . . . . ?
C7 C6 C1 C10 -18(2) . . . . ?
C7 C6 C1 C2 -125.5(18) . . . . ?
C7 C8 C9 C10 -13(3) . . . . ?
C7 C8 C9 C24 143.4(19) . . . . ?
C6 C7 C8 C22 142(2) . . . . ?
C6 C7 C8 C9 13(3) . . . . ?
C6 C5 C18 C19 -3(2) . . . . ?
C6 C5 C18 C17 142.7(16) . . . . ?
C6 C5 C4 C3 -7(2) . . . . ?
C6 C5 C4 C15 -136.9(15) . . . . ?
C6 C1 C2 C3 -20(2) . . . . ?
C6 C1 C2 C12 124.6(16) . . . . ?
C5 C6 C1 P1 -107.1(12) . . . . ?
C5 C6 C1 C10 128.4(16) . . . . ?
C5 C6 C1 C2 20.6(17) . . . . ?
C5 C18 C17 C37 -136.0(17) . . . . ?
C5 C18 C17 C16 1(3) . . . . ?
C5 C4 C15 C16 -8(2) . . . . ?
C5 C4 C15 C14 134.0(13) . . . . ?
C18 C19 C7 C6 -7(3) . . . . ?
C18 C19 C7 C8 138(3) . . . . ?
C18 C19 C20 C38 8(3) . . . . ?
C18 C19 C20 C21 -134(2) . . . . ?
C18 C5 C4 C3 138.5(15) . . . . ?
C18 C5 C4 C15 9(2) . . . . ?
C18 C17 C37 C38 -3(3) . . . . ?
C18 C17 C37 C36 143.9(15) . . . . ?
C18 C17 C16 C15 0(2) . . . . ?
C18 C17 C16 C35 -140.4(16) . . . . ?
C17 C37 C38 C20 9(3) . . . . ?
C17 C37 C38 C39 138(2) . . . . ?
C17 C37 C36 C35 0.4(19) . . . . ?
C17 C37 C36 C53 -147(2) . . . . ?
C17 C16 C35 C36 1.0(19) . . . . ?
C17 C16 C35 C34 143.1(16) . . . . ?
C37 C17 C16 C15 140.0(16) . . . . ?
C37 C17 C16 C35 -0.8(17) . . . . ?
C37 C38 C20 C19 -11(3) . . . . ?
C37 C38 C20 C21 140(2) . . . . ?
C37 C38 C39 C54 1(4) . . . . ?
C37 C38 C39 C40 -135(3) . . . . ?
C37 C36 C53 C54 7(4) . . . . ?
C37 C36 C53 C52 144(2) . . . . ?
C38 C37 C36 C35 147(2) . . . . ?
C38 C37 C36 C53 0(3) . . . . ?
C38 C20 C21 C22 -146.1(16) . . . . ?
C38 C20 C21 C40 -5.2(19) . . . . ?
C38 C39 C40 C21 -4(3) . . . . ?
C38 C39 C40 C41 142(2) . . . . ?
C20 C19 C7 C6 -146.9(19) . . . . ?
C20 C19 C7 C8 -1(3) . . . . ?
C20 C19 C18 C5 141.0(18) . . . . ?
C20 C19 C18 C17 -3(4) . . . . ?
C20 C38 C39 C54 138(3) . . . . ?
C20 C38 C39 C40 1(2) . . . . ?
C20 C21 C22 C8 -1(3) . . . . ?
C20 C21 C22 C23 135(2) . . . . ?
C20 C21 C40 C39 6(2) . . . . ?
C20 C21 C40 C41 -139(2) . . . . ?
C21 C22 C8 C7 1(3) . . . . ?
C21 C22 C8 C9 134.2(18) . . . . ?
C21 C22 C23 C42 4(3) . . . . ?
C21 C22 C23 C24 -142(2) . . . . ?
C21 C40 C41 C42 -1(3) . . . . ?
C21 C40 C41 C56 135(2) . . . . ?
C22 C21 C40 C39 147.8(19) . . . . ?
C22 C21 C40 C41 3(3) . . . . ?
C22 C8 C9 C10 -144(2) . . . . ?
C22 C8 C9 C24 13(2) . . . . ?
C22 C23 C24 C9 12(2) . . . . ?
C22 C23 C24 C25 144.3(17) . . . . ?
C8 C7 C6 C5 -146.1(18) . . . . ?
C8 C7 C6 C1 3(3) . . . . ?
C8 C22 C23 C42 144(2) . . . . ?
C8 C22 C23 C24 -2(2) . . . . ?
C8 C9 C10 C1 -4(4) . . . . ?
C8 C9 C10 C11 143(2) . . . . ?
C8 C9 C24 C23 -15(2) . . . . ?
C8 C9 C24 C25 -151.8(16) . . . . ?
C9 C10 C1 P1 -107(2) . . . . ?
C9 C10 C1 C6 17(3) . . . . ?
C9 C10 C1 C2 137(3) . . . . ?
C9 C10 C11 C26 6(4) . . . . ?
C9 C10 C11 C12 -140(2) . . . . ?
C9 C24 C25 C26 0(2) . . . . ?
C9 C24 C25 C44 141.0(19) . . . . ?
C10 C9 C24 C23 137(3) . . . . ?
C10 C9 C24 C25 1(4) . . . . ?
C10 C1 C2 C3 -134(2) . . . . ?
C10 C1 C2 C12 10.2(17) . . . . ?
C10 C11 C12 C2 -2(3) . . . . ?
C10 C11 C12 C29 149(3) . . . . ?
C1 P1 N4 C66 -48.2(2) . . . . ?
C1 P1 N1 C61 180.000(1) . . . . ?
C1 C6 C5 C18 -153.5(13) . . . . ?
C1 C6 C5 C4 -8(2) . . . . ?
C1 C10 C11 C26 156(2) . . . . ?
C1 C10 C11 C12 10(3) . . . . ?
C1 C2 C3 C4 4(3) . . . . ?
C1 C2 C3 C13 147.5(17) . . . . ?
C1 C2 C12 C11 -6(3) . . . . ?
C1 C2 C12 C29 -153(2) . . . . ?
C1 C10B C9B C26B -154(3) . . . . ?
C1 C10B C9B C8B -9(5) . . . . ?
C1 C2B C3B C15B 147.5(14) . . . . ?
C1 C2B C3B C4B 8(2) . . . . ?
C1 C6B C5B C20B -158(3) . . . . ?
C1 C6B C5B C4B -11(6) . . . . ?
C2 C3 C4 C5 9(2) . . . . ?
C2 C3 C4 C15 143.6(19) . . . . ?
C2 C3 C13 C30 -1(3) . . . . ?
C2 C3 C13 C14 -145.6(19) . . . . ?
C2 C12 C29 C30 3(3) . . . . ?
C2 C12 C29 C28 139(3) . . . . ?
C3 C2 C12 C11 139(2) . . . . ?
C3 C2 C12 C29 -8(4) . . . . ?
C3 C4 C15 C16 -141.1(17) . . . . ?
C3 C4 C15 C14 1.2(19) . . . . ?
C3 C13 C14 C15 -2.4(19) . . . . ?
C3 C13 C14 C33 148.1(16) . . . . ?
C4 C5 C18 C19 -152.0(16) . . . . ?
C4 C5 C18 C17 -6(2) . . . . ?
C4 C3 C13 C30 147.7(18) . . . . ?
C4 C3 C13 C14 3(2) . . . . ?
C4 C15 C16 C17 3(2) . . . . ?
C4 C15 C16 C35 137.6(18) . . . . ?
C4 C15 C14 C13 0.8(18) . . . . ?
C4 C15 C14 C33 -146.3(17) . . . . ?
C15 C16 C35 C36 -136(2) . . . . ?
C15 C16 C35 C34 6(3) . . . . ?
C15 C14 C33 C34 1(2) . . . . ?
C15 C14 C33 C32 138.6(18) . . . . ?
C16 C17 C37 C38 -147(2) . . . . ?
C16 C17 C37 C36 0.2(18) . . . . ?
C16 C15 C14 C13 147.5(17) . . . . ?
C16 C15 C14 C33 0(2) . . . . ?
C16 C35 C36 C37 -1(2) . . . . ?
C16 C35 C36 C53 141(2) . . . . ?
C16 C35 C34 C33 -4(3) . . . . ?
C16 C35 C34 C51 -142(2) . . . . ?
C35 C36 C53 C54 -133(3) . . . . ?
C35 C36 C53 C52 5(4) . . . . ?
C35 C34 C51 C52 1(4) . . . . ?
C35 C34 C51 C50 146(2) . . . . ?
C36 C37 C38 C20 -132.8(17) . . . . ?
C36 C37 C38 C39 -4(4) . . . . ?
C36 C35 C34 C33 134.8(18) . . . . ?
C36 C35 C34 C51 -3(3) . . . . ?
C36 C53 C54 C39 -8(4) . . . . ?
C36 C53 C54 C55 136(3) . . . . ?
C36 C53 C52 C51 -6(4) . . . . ?
C36 C53 C52 C60 -141(2) . . . . ?
C53 C54 C39 C38 4(4) . . . . ?
C53 C54 C39 C40 143(2) . . . . ?
C53 C54 C55 C60 2(3) . . . . ?
C53 C54 C55 C56 -144(3) . . . . ?
C53 C52 C60 C55 -4(2) . . . . ?
C53 C52 C60 C59 141(2) . . . . ?
C54 C53 C52 C51 140(3) . . . . ?
C54 C53 C52 C60 5(3) . . . . ?
C54 C39 C40 C21 -145(2) . . . . ?
C54 C39 C40 C41 1(3) . . . . ?
C54 C55 C56 C41 0(4) . . . . ?
C54 C55 C56 C57 137(2) . . . . ?
C39 C38 C20 C19 -148.8(19) . . . . ?
C39 C38 C20 C21 3(2) . . . . ?
C39 C54 C55 C60 143(2) . . . . ?
C39 C54 C55 C56 -3(4) . . . . ?
C39 C40 C41 C42 -139(2) . . . . ?
C39 C40 C41 C56 -4(3) . . . . ?
C40 C21 C22 C8 -140.3(18) . . . . ?
C40 C21 C22 C23 -5(3) . . . . ?
C40 C41 C42 C23 -1(3) . . . . ?
C40 C41 C42 C43 143(2) . . . . ?
C40 C41 C56 C55 3(3) . . . . ?
C40 C41 C56 C57 -137(2) . . . . ?
C41 C42 C23 C22 -1(3) . . . . ?
C41 C42 C23 C24 142.1(18) . . . . ?
C41 C42 C43 C57 1(3) . . . . ?
C41 C42 C43 C44 -145(2) . . . . ?
C41 C56 C57 C43 -3(2) . . . . ?
C41 C56 C57 C58 141.4(17) . . . . ?
C42 C41 C56 C55 144(2) . . . . ?
C42 C41 C56 C57 3(2) . . . . ?
C42 C23 C24 C9 -137.0(19) . . . . ?
C42 C23 C24 C25 -5(2) . . . . ?
C42 C43 C44 C25 7(4) . . . . ?
C42 C43 C44 C45 139(2) . . . . ?
C23 C22 C8 C7 -140.5(18) . . . . ?
C23 C22 C8 C9 -8(2) . . . . ?
C23 C42 C43 C57 139(2) . . . . ?
C23 C42 C43 C44 -7(4) . . . . ?
C23 C24 C25 C26 -136.2(18) . . . . ?
C23 C24 C25 C44 5(3) . . . . ?
C24 C9 C10 C1 -151(2) . . . . ?
C24 C9 C10 C11 -4(4) . . . . ?
C24 C25 C26 C11 3(3) . . . . ?
C24 C25 C26 C27 145.3(17) . . . . ?
C24 C25 C44 C43 -6(3) . . . . ?
C24 C25 C44 C45 -141.7(17) . . . . ?
C25 C26 C11 C10 -6(4) . . . . ?
C25 C26 C11 C12 134(3) . . . . ?
C25 C26 C27 C45 -2(2) . . . . ?
C25 C26 C27 C28 -143(2) . . . . ?
C25 C44 C45 C27 -3(2) . . . . ?
C25 C44 C45 C46 143(2) . . . . ?
C26 C25 C44 C43 138(2) . . . . ?
C26 C25 C44 C45 2(2) . . . . ?
C26 C11 C12 C2 -144(3) . . . . ?
C26 C11 C12 C29 8(4) . . . . ?
C26 C27 C28 C29 -4(4) . . . . ?
C26 C27 C28 C48 133(2) . . . . ?
C11 C10 C1 P1 105(2) . . . . ?
C11 C10 C1 C6 -131(2) . . . . ?
C11 C10 C1 C2 -12(2) . . . . ?
C11 C26 C27 C45 146(2) . . . . ?
C11 C26 C27 C28 4(4) . . . . ?
C11 C12 C29 C30 -142(2) . . . . ?
C11 C12 C29 C28 -7(4) . . . . ?
C12 C2 C3 C4 -137(2) . . . . ?
C12 C2 C3 C13 6(3) . . . . ?
C12 C29 C30 C13 2(3) . . . . ?
C12 C29 C30 C31 144(2) . . . . ?
C12 C29 C28 C27 5(4) . . . . ?
C12 C29 C28 C48 -138(2) . . . . ?
C29 C30 C13 C3 -3(3) . . . . ?
C29 C30 C13 C14 137(2) . . . . ?
C29 C30 C31 C48 -5(3) . . . . ?
C29 C30 C31 C32 -150(2) . . . . ?
C29 C28 C48 C31 1(2) . . . . ?
C29 C28 C48 C47 148(2) . . . . ?
C30 C29 C28 C27 139(3) . . . . ?
C30 C29 C28 C48 -5(3) . . . . ?
C30 C13 C14 C15 -147.6(17) . . . . ?
C30 C13 C14 C33 3(3) . . . . ?
C30 C31 C32 C33 6(3) . . . . ?
C30 C31 C32 C50 140.3(19) . . . . ?
C13 C3 C4 C5 -137.4(15) . . . . ?
C13 C3 C4 C15 -3(2) . . . . ?
C13 C30 C31 C48 137(2) . . . . ?
C13 C30 C31 C32 -8(3) . . . . ?
C13 C14 C33 C34 -142.7(16) . . . . ?
C13 C14 C33 C32 -5(2) . . . . ?
C14 C15 C16 C17 -138.1(15) . . . . ?
C14 C15 C16 C35 -4(3) . . . . ?
C14 C33 C34 C35 1(2) . . . . ?
C14 C33 C34 C51 139.8(19) . . . . ?
C14 C33 C32 C31 0(3) . . . . ?
C14 C33 C32 C50 -140.5(17) . . . . ?
C33 C34 C51 C52 -141(3) . . . . ?
C33 C34 C51 C50 4(3) . . . . ?
C33 C32 C50 C51 3(2) . . . . ?
C33 C32 C50 C49 147.4(18) . . . . ?
C34 C35 C36 C37 -142.6(17) . . . . ?
C34 C35 C36 C53 0(3) . . . . ?
C34 C33 C32 C31 140(2) . . . . ?
C34 C33 C32 C50 -0.3(19) . . . . ?
C34 C51 C52 C53 3(4) . . . . ?
C34 C51 C52 C60 135(2) . . . . ?
C34 C51 C50 C32 -4(3) . . . . ?
C34 C51 C50 C49 -145(2) . . . . ?
C51 C52 C60 C55 -140(3) . . . . ?
C51 C52 C60 C59 5(4) . . . . ?
C51 C50 C49 C59 -1(4) . . . . ?
C51 C50 C49 C47 134(3) . . . . ?
C52 C53 C54 C39 -149(2) . . . . ?
C52 C53 C54 C55 -4(3) . . . . ?
C52 C51 C50 C32 143(3) . . . . ?
C52 C51 C50 C49 2(4) . . . . ?
C52 C60 C55 C54 1(2) . . . . ?
C52 C60 C55 C56 147(3) . . . . ?
C52 C60 C59 C49 -4(3) . . . . ?
C52 C60 C59 C58 -140(2) . . . . ?
C60 C55 C56 C41 -139(2) . . . . ?
C60 C55 C56 C57 -2(4) . . . . ?
C60 C59 C58 C57 0(2) . . . . ?
C60 C59 C58 C46 138(2) . . . . ?
C55 C54 C39 C38 -137(3) . . . . ?
C55 C54 C39 C40 2(3) . . . . ?
C55 C60 C59 C49 138(2) . . . . ?
C55 C60 C59 C58 2(3) . . . . ?
C55 C56 C57 C43 -140(2) . . . . ?
C55 C56 C57 C58 4(3) . . . . ?
C56 C41 C42 C23 -146.3(18) . . . . ?
C56 C41 C42 C43 -3(2) . . . . ?
C56 C57 C43 C42 1(3) . . . . ?
C56 C57 C43 C44 145(2) . . . . ?
C56 C57 C58 C59 -3(2) . . . . ?
C56 C57 C58 C46 -142(2) . . . . ?
C57 C43 C44 C25 -135(2) . . . . ?
C57 C43 C44 C45 -2(3) . . . . ?
C57 C58 C46 C45 4(3) . . . . ?
C57 C58 C46 C47 145(3) . . . . ?
C43 C42 C23 C22 -137(3) . . . . ?
C43 C42 C23 C24 6(3) . . . . ?
C43 C57 C58 C59 138(2) . . . . ?
C43 C57 C58 C46 -1(3) . . . . ?
C43 C44 C45 C27 -140(2) . . . . ?
C43 C44 C45 C46 6(3) . . . . ?
C44 C25 C26 C11 -142(2) . . . . ?
C44 C25 C26 C27 0(2) . . . . ?
C44 C45 C27 C26 3(2) . . . . ?
C44 C45 C27 C28 145(2) . . . . ?
C44 C45 C46 C58 -7(4) . . . . ?
C44 C45 C46 C47 -139(3) . . . . ?
C45 C27 C28 C29 -140(2) . . . . ?
C45 C27 C28 C48 -2(4) . . . . ?
C45 C46 C47 C48 -2(6) . . . . ?
C45 C46 C47 C49 136(2) . . . . ?
C27 C26 C11 C10 -146(2) . . . . ?
C27 C26 C11 C12 -6(4) . . . . ?
C27 C45 C46 C58 136(2) . . . . ?
C27 C45 C46 C47 4(4) . . . . ?
C27 C28 C48 C31 -142(2) . . . . ?
C27 C28 C48 C47 4(3) . . . . ?
C28 C29 C30 C13 -136(2) . . . . ?
C28 C29 C30 C31 6(3) . . . . ?
C28 C48 C31 C30 2(2) . . . . ?
C28 C48 C31 C32 144.7(19) . . . . ?
C28 C48 C47 C49 -142(2) . . . . ?
C28 C48 C47 C46 -2(4) . . . . ?
C48 C31 C32 C33 -137(2) . . . . ?
C48 C31 C32 C50 -3(3) . . . . ?
C31 C30 C13 C3 -136(2) . . . . ?
C31 C30 C13 C14 4(3) . . . . ?
C31 C48 C47 C49 -3(4) . . . . ?
C31 C48 C47 C46 137(3) . . . . ?
C31 C32 C50 C51 -140(2) . . . . ?
C31 C32 C50 C49 5(3) . . . . ?
C32 C33 C34 C35 -140.7(17) . . . . ?
C32 C33 C34 C51 -2(2) . . . . ?
C32 C50 C49 C59 -142(2) . . . . ?
C32 C50 C49 C47 -6(3) . . . . ?
C50 C51 C52 C53 -136(2) . . . . ?
C50 C51 C52 C60 -4(4) . . . . ?
C50 C49 C59 C60 2(3) . . . . ?
C50 C49 C59 C58 143(2) . . . . ?
C50 C49 C47 C48 5(4) . . . . ?
C50 C49 C47 C46 -135(3) . . . . ?
C49 C59 C58 C57 -140(2) . . . . ?
C49 C59 C58 C46 -2(2) . . . . ?
C59 C60 C55 C54 -147(2) . . . . ?
C59 C60 C55 C56 -1(4) . . . . ?
C59 C49 C47 C48 147(2) . . . . ?
C59 C49 C47 C46 7(4) . . . . ?
C59 C58 C46 C45 -136(3) . . . . ?
C59 C58 C46 C47 5(3) . . . . ?
C58 C57 C43 C42 -144(2) . . . . ?
C58 C57 C43 C44 0(3) . . . . ?
C58 C46 C47 C48 -145(2) . . . . ?
C58 C46 C47 C49 -7(4) . . . . ?
C46 C45 C27 C26 -144.3(19) . . . . ?
C46 C45 C27 C28 -2(3) . . . . ?
C47 C48 C31 C30 -140(3) . . . . ?
C47 C48 C31 C32 2(4) . . . . ?
C47 C49 C59 C60 -143(2) . . . . ?
C47 C49 C59 C58 -3(2) . . . . ?
C44B C43B C42B C56B 5.8(18) . . . . ?
C44B C43B C42B C41B 142.2(18) . . . . ?
C44B C43B C25B C26B 4(3) . . . . ?
C44B C43B C25B C24B -137(2) . . . . ?
C44B C57B C58B C47B -1(5) . . . . ?
C44B C57B C58B C59B 134(3) . . . . ?
C44B C45B C27B C26B 3(2) . . . . ?
C44B C45B C27B C28B 139.8(19) . . . . ?
C43B C44B C57B C56B -2.3(19) . . . . ?
C43B C44B C57B C58B -141(3) . . . . ?
C43B C44B C45B C46B 140.6(14) . . . . ?
C43B C44B C45B C27B 2(2) . . . . ?
C43B C42B C56B C57B -7.2(18) . . . . ?
C43B C42B C56B C55B 138.0(17) . . . . ?
C43B C42B C41B C23B 4(3) . . . . ?
C43B C42B C41B C40B -137.3(18) . . . . ?
C43B C25B C24B C23B 0(4) . . . . ?
C43B C25B C24B C8B 146(2) . . . . ?
C42B C43B C25B C26B 140(2) . . . . ?
C42B C43B C25B C24B 0(3) . . . . ?
C42B C56B C57B C44B 5.7(18) . . . . ?
C42B C56B C57B C58B 145(3) . . . . ?
C42B C56B C55B C54B 1(3) . . . . ?
C42B C56B C55B C60B -138(3) . . . . ?
C42B C41B C40B C54B 3(3) . . . . ?
C42B C41B C40B C39B 145.9(19) . . . . ?
C56B C42B C41B C23B 138(2) . . . . ?
C56B C42B C41B C40B -4(3) . . . . ?
C56B C57B C58B C47B -136(3) . . . . ?
C56B C57B C58B C59B -1(5) . . . . ?
C56B C55B C60B C59B 2(5) . . . . ?
C56B C55B C60B C52B 141(2) . . . . ?
C57B C44B C43B C42B -2.1(18) . . . . ?
C57B C44B C43B C25B 141.9(17) . . . . ?
C57B C44B C45B C46B -3(2) . . . . ?
C57B C44B C45B C27B -141.8(16) . . . . ?
C57B C56B C55B C54B 141.5(18) . . . . ?
C57B C56B C55B C60B 3(3) . . . . ?
C57B C58B C47B C46B -1(5) . . . . ?
C57B C58B C47B C48B 142(3) . . . . ?
C57B C58B C59B C60B 5(6) . . . . ?
C57B C58B C59B C49B -142(4) . . . . ?
C58B C47B C46B C45B 1(4) . . . . ?
C58B C47B C46B C29B 141(3) . . . . ?
C58B C47B C48B C49B -2(4) . . . . ?
C58B C47B C48B C31B -141(3) . . . . ?
C58B C59B C49B C48B 1(5) . . . . ?
C58B C59B C49B C50B 147(4) . . . . ?
C47B C58B C59B C60B 146(3) . . . . ?
C47B C58B C59B C49B -2(5) . . . . ?
C47B C46B C45B C44B 1(2) . . . . ?
C47B C46B C45B C27B 141.2(18) . . . . ?
C47B C46B C29B C30B -8(4) . . . . ?
C47B C46B C29B C28B -141(2) . . . . ?
C47B C48B C31B C30B 0(4) . . . . ?
C47B C48B C31B C32B 139(2) . . . . ?
C46B C47B C48B C49B 142(3) . . . . ?
C46B C47B C48B C31B 3(4) . . . . ?
C46B C45B C27B C26B -137.4(17) . . . . ?
C46B C45B C27B C28B -0.3(19) . . . . ?
C46B C29B C28B C27B -4(3) . . . . ?
C46B C29B C28B C11B 153(2) . . . . ?
C45B C44B C43B C42B -149.2(15) . . . . ?
C45B C44B C43B C25B -5(2) . . . . ?
C45B C44B C57B C56B 142.1(14) . . . . ?
C45B C44B C57B C58B 3(3) . . . . ?
C45B C46B C29B C30B 137(2) . . . . ?
C45B C46B C29B C28B 4(3) . . . . ?
C45B C27B C26B C25B -5(2) . . . . ?
C45B C27B C26B C9B 133(2) . . . . ?
C45B C27B C28B C29B 3(3) . . . . ?
C45B C27B C28B C11B -152(3) . . . . ?
C27B C26B C25B C43B 1(3) . . . . ?
C27B C26B C25B C24B 145(2) . . . . ?
C27B C26B C9B C10B 6(4) . . . . ?
C27B C26B C9B C8B -147(2) . . . . ?
C27B C28B C11B C10B 10(4) . . . . ?
C27B C28B C11B C12B 130(2) . . . . ?
C26B C27B C28B C29B 145(2) . . . . ?
C26B C27B C28B C11B -10(3) . . . . ?
C26B C25B C24B C23B -146(2) . . . . ?
C26B C25B C24B C8B 0(3) . . . . ?
C26B C9B C8B C24B 10(4) . . . . ?
C26B C9B C8B C7B 152(3) . . . . ?
C25B C43B C42B C56B -138.2(16) . . . . ?
C25B C43B C42B C41B -2(3) . . . . ?
C25B C26B C9B C10B 143(3) . . . . ?
C25B C26B C9B C8B -10(3) . . . . ?
C25B C24B C23B C41B 2(4) . . . . ?
C25B C24B C23B C22B 139(2) . . . . ?
C25B C24B C8B C9B -7(4) . . . . ?
C25B C24B C8B C7B -151(3) . . . . ?
C24B C23B C41B C42B -4(3) . . . . ?
C24B C23B C41B C40B 141(2) . . . . ?
C24B C23B C22B C21B 0(3) . . . . ?
C24B C23B C22B C39B -141(2) . . . . ?
C24B C8B C7B C21B 11(4) . . . . ?
C24B C8B C7B C6B 143(3) . . . . ?
C23B C24B C8B C9B 136(3) . . . . ?
C23B C24B C8B C7B -8(5) . . . . ?
C23B C41B C40B C54B -142.6(19) . . . . ?
C23B C41B C40B C39B -0.1(18) . . . . ?
C23B C22B C39B C40B -0.4(18) . . . . ?
C23B C22B C39B C38B 145(2) . . . . ?
C41B C42B C56B C57B -144(2) . . . . ?
C41B C42B C56B C55B 2(3) . . . . ?
C41B C23B C22B C21B 141.5(17) . . . . ?
C41B C23B C22B C39B 0.4(19) . . . . ?
C41B C40B C54B C55B -1(3) . . . . ?
C41B C40B C54B C53B 137(3) . . . . ?
C41B C40B C39B C22B 0.3(18) . . . . ?
C41B C40B C39B C38B -144(2) . . . . ?
C40B C54B C55B C56B -1(3) . . . . ?
C40B C54B C55B C60B 144(2) . . . . ?
C40B C54B C53B C37B -2(5) . . . . ?
C40B C54B C53B C52B -142(2) . . . . ?
C40B C39B C38B C37B 0(4) . . . . ?
C40B C39B C38B C19B 138(2) . . . . ?
C54B C40B C39B C22B 145.5(16) . . . . ?
C54B C40B C39B C38B 2(3) . . . . ?
C54B C55B C60B C59B -140(3) . . . . ?
C54B C55B C60B C52B -1(3) . . . . ?
C54B C53B C52B C60B 1(4) . . . . ?
C54B C53B C52B C51B 146(3) . . . . ?
C55B C56B C57B C44B -142.7(16) . . . . ?
C55B C56B C57B C58B -3(3) . . . . ?
C55B C54B C53B C37B 138(3) . . . . ?
C55B C54B C53B C52B -1(3) . . . . ?
C55B C60B C59B C58B -6(6) . . . . ?
C55B C60B C59B C49B 139(4) . . . . ?
C55B C60B C52B C53B 0(4) . . . . ?
C55B C60B C52B C51B -143(3) . . . . ?
C60B C59B C49B C48B -147(4) . . . . ?
C60B C59B C49B C50B -1(6) . . . . ?
C60B C52B C51B C50B -2(6) . . . . ?
C60B C52B C51B C35B 137(4) . . . . ?
C59B C58B C47B C46B -142(3) . . . . ?
C59B C58B C47B C48B 2(4) . . . . ?
C59B C60B C52B C53B 137(4) . . . . ?
C59B C60B C52B C51B -6(6) . . . . ?
C59B C49B C48B C47B 1(4) . . . . ?
C59B C49B C48B C31B 139(3) . . . . ?
C59B C49B C50B C51B -6(5) . . . . ?
C59B C49B C50B C33B -138(4) . . . . ?
C49B C48B C31B C30B -133(3) . . . . ?
C49B C48B C31B C32B 6(4) . . . . ?
C49B C50B C33B C32B -1(4) . . . . ?
C49B C50B C33B C34B 144(3) . . . . ?
C48B C47B C46B C45B -139(2) . . . . ?
C48B C47B C46B C29B 1(4) . . . . ?
C48B C49B C50B C51B 135(4) . . . . ?
C48B C49B C50B C33B 3(5) . . . . ?
C48B C31B C30B C29B -5(3) . . . . ?
C48B C31B C30B C13B 143(2) . . . . ?
C48B C31B C32B C33B -4(3) . . . . ?
C48B C31B C32B C14B -146.2(19) . . . . ?
C31B C30B C29B C46B 10(3) . . . . ?
C31B C30B C29B C28B 136(2) . . . . ?
C31B C30B C13B C14B -0.3(15) . . . . ?
C31B C30B C13B C12B -138.9(12) . . . . ?
C31B C32B C14B C13B 1(2) . . . . ?
C31B C32B C14B C15B 142.6(16) . . . . ?
C30B C31B C32B C33B 141(2) . . . . ?
C30B C31B C32B C14B -0.9(19) . . . . ?
C30B C29B C28B C27B -141(2) . . . . ?
C30B C29B C28B C11B 16(4) . . . . ?
C30B C13B C12B C11B -11(2) . . . . ?
C30B C13B C12B C2B 146.1(15) . . . . ?
C29B C46B C45B C44B -142.6(19) . . . . ?
C29B C46B C45B C27B -2(2) . . . . ?
C29B C30B C13B C14B 144.1(19) . . . . ?
C29B C30B C13B C12B 5(2) . . . . ?
C29B C28B C11B C10B -145(3) . . . . ?
C29B C28B C11B C12B -25(4) . . . . ?
C28B C27B C26B C25B -136(2) . . . . ?
C28B C27B C26B C9B 2(2) . . . . ?
C28B C11B C10B C1 144(2) . . . . ?
C28B C11B C10B C9B -3(3) . . . . ?
C28B C11B C12B C13B 23(3) . . . . ?
C28B C11B C12B C2B -134(3) . . . . ?
C11B C10B C9B C26B -5(4) . . . . ?
C11B C10B C9B C8B 140(3) . . . . ?
C11B C12B C2B C1 -2(2) . . . . ?
C11B C12B C2B C3B 143.8(18) . . . . ?
C10B C1 C2B C12B 6.1(16) . . . . ?
C10B C1 C2B C3B -138.1(17) . . . . ?
C10B C1 C6B C7B -25(4) . . . . ?
C10B C1 C6B C5B 127(4) . . . . ?
C10B C11B C12B C13B 153.7(15) . . . . ?
C10B C11B C12B C2B -3(2) . . . . ?
C10B C9B C8B C24B -143(3) . . . . ?
C10B C9B C8B C7B -1(5) . . . . ?
C9B C26B C25B C43B -137(2) . . . . ?
C9B C26B C25B C24B 7(3) . . . . ?
C9B C8B C7B C21B -132(3) . . . . ?
C9B C8B C7B C6B 0(4) . . . . ?
C8B C24B C23B C41B -134(3) . . . . ?
C8B C24B C23B C22B 2(4) . . . . ?
C8B C7B C21B C22B -10(4) . . . . ?
C8B C7B C21B C20B 137(3) . . . . ?
C8B C7B C6B C1 15(5) . . . . ?
C8B C7B C6B C5B -140(3) . . . . ?
C7B C21B C22B C23B 3(3) . . . . ?
C7B C21B C22B C39B 136(2) . . . . ?
C7B C21B C20B C5B -3(4) . . . . ?
C7B C21B C20B C19B -144(2) . . . . ?
C7B C6B C5B C20B -1(4) . . . . ?
C7B C6B C5B C4B 145(4) . . . . ?
C21B C7B C6B C1 155(3) . . . . ?
C21B C7B C6B C5B -1(4) . . . . ?
C21B C22B C39B C40B -136.6(17) . . . . ?
C21B C22B C39B C38B 9(3) . . . . ?
C21B C20B C19B C38B -1(4) . . . . ?
C21B C20B C19B C18B 136(2) . . . . ?
C22B C23B C41B C42B -145.2(18) . . . . ?
C22B C23B C41B C40B 0(2) . . . . ?
C22B C21B C20B C5B 146(3) . . . . ?
C22B C21B C20B C19B 4(4) . . . . ?
C22B C39B C38B C37B -142(2) . . . . ?
C22B C39B C38B C19B -5(3) . . . . ?
C39B C40B C54B C55B -139.2(19) . . . . ?
C39B C40B C54B C53B -1(3) . . . . ?
C39B C38B C37B C53B -3(5) . . . . ?
C39B C38B C37B C36B 140(2) . . . . ?
C39B C38B C19B C20B 1(4) . . . . ?
C39B C38B C19B C18B -143(2) . . . . ?
C38B C37B C53B C54B 4(5) . . . . ?
C38B C37B C53B C52B 134(3) . . . . ?
C38B C37B C36B C18B 3(3) . . . . ?
C38B C37B C36B C35B -141(3) . . . . ?
C38B C19B C18B C36B 2.0(19) . . . . ?
C38B C19B C18B C17B 141.9(17) . . . . ?
C37B C38B C19B C20B 144(2) . . . . ?
C37B C38B C19B C18B 0(3) . . . . ?
C37B C53B C52B C60B -138(3) . . . . ?
C37B C53B C52B C51B 7(4) . . . . ?
C37B C36B C35B C51B 0(3) . . . . ?
C37B C36B C35B C34B 144(3) . . . . ?
C53B C54B C55B C56B -144(2) . . . . ?
C53B C54B C55B C60B 1(3) . . . . ?
C53B C37B C36B C18B 145(3) . . . . ?
C53B C37B C36B C35B 1(3) . . . . ?
C53B C52B C51B C50B -147(4) . . . . ?
C53B C52B C51B C35B -7(5) . . . . ?
C52B C60B C59B C58B -137(4) . . . . ?
C52B C60B C59B C49B 7(6) . . . . ?
C52B C51B C50B C49B 8(5) . . . . ?
C52B C51B C50B C33B 140(4) . . . . ?
C52B C51B C35B C36B 4(5) . . . . ?
C52B C51B C35B C34B -141(3) . . . . ?
C51B C50B C33B C32B -136(3) . . . . ?
C51B C50B C33B C34B 9(3) . . . . ?
C51B C35B C34B C33B 1(3) . . . . ?
C51B C35B C34B C16B 139(3) . . . . ?
C50B C49B C48B C47B -143(3) . . . . ?
C50B C49B C48B C31B -5(5) . . . . ?
C50B C51B C35B C36B 149(2) . . . . ?
C50B C51B C35B C34B 5(4) . . . . ?
C50B C33B C32B C31B 2(4) . . . . ?
C50B C33B C32B C14B 138(3) . . . . ?
C50B C33B C34B C35B -5(3) . . . . ?
C50B C33B C34B C16B -146(2) . . . . ?
C33B C32B C14B C13B -142(2) . . . . ?
C33B C32B C14B C15B 0(3) . . . . ?
C33B C34B C16B C15B 1(3) . . . . ?
C33B C34B C16B C17B 137(2) . . . . ?
C32B C31B C30B C29B -147.6(19) . . . . ?
C32B C31B C30B C13B 0.8(17) . . . . ?
C32B C33B C34B C35B 141(3) . . . . ?
C32B C33B C34B C16B 1(4) . . . . ?
C32B C14B C13B C30B -0.3(17) . . . . ?
C32B C14B C13B C12B 132.9(16) . . . . ?
C32B C14B C15B C16B 2(3) . . . . ?
C32B C14B C15B C3B -139.1(17) . . . . ?
C14B C13B C12B C11B -139.7(17) . . . . ?
C14B C13B C12B C2B 18(2) . . . . ?
C14B C15B C3B C2B 1(2) . . . . ?
C14B C15B C3B C4B 145.2(15) . . . . ?
C13B C30B C29B C46B -134(2) . . . . ?
C13B C30B C29B C28B -8(3) . . . . ?
C13B C14B C15B C16B 142.7(14) . . . . ?
C13B C14B C15B C3B 2(2) . . . . ?
C13B C12B C2B C1 -159.4(11) . . . . ?
C13B C12B C2B C3B -13(2) . . . . ?
C12B C11B C10B C1 9(2) . . . . ?
C12B C11B C10B C9B -138(3) . . . . ?
C12B C2B C3B C15B 5(2) . . . . ?
C12B C2B C3B C4B -134.5(15) . . . . ?
C2B C1 C10B C11B -10(2) . . . . ?
C2B C1 C10B C9B 137(2) . . . . ?
C2B C1 C6B C7B -127(3) . . . . ?
C2B C1 C6B C5B 24(4) . . . . ?
C2B C3B C4B C5B 6(3) . . . . ?
C2B C3B C4B C17B 143.9(14) . . . . ?
C6B C1 C10B C11B -126(2) . . . . ?
C6B C1 C10B C9B 20(3) . . . . ?
C6B C1 C2B C12B 121.3(19) . . . . ?
C6B C1 C2B C3B -23(2) . . . . ?
C6B C7B C21B C22B -144(2) . . . . ?
C6B C7B C21B C20B 2(3) . . . . ?
C6B C5B C20B C21B 2(4) . . . . ?
C6B C5B C20B C19B 145(3) . . . . ?
C6B C5B C4B C3B -5(5) . . . . ?
C6B C5B C4B C17B -137(3) . . . . ?
C5B C20B C19B C38B -137(4) . . . . ?
C5B C20B C19B C18B 0(4) . . . . ?
C5B C4B C17B C18B -7(3) . . . . ?
C5B C4B C17B C16B 137(3) . . . . ?
C20B C21B C22B C23B -141(2) . . . . ?
C20B C21B C22B C39B -9(3) . . . . ?
C20B C5B C4B C3B 138(4) . . . . ?
C20B C5B C4B C17B 6(5) . . . . ?
C20B C19B C18B C36B -139.9(19) . . . . ?
C20B C19B C18B C17B 0(3) . . . . ?
C19B C38B C37B C53B -145(3) . . . . ?
C19B C38B C37B C36B -2(3) . . . . ?
C19B C18B C36B C37B -3(2) . . . . ?
C19B C18B C36B C35B 137.8(18) . . . . ?
C19B C18B C17B C16B -139.6(13) . . . . ?
C19B C18B C17B C4B 3(2) . . . . ?
C18B C36B C35B C51B -137(3) . . . . ?
C18B C36B C35B C34B 7(3) . . . . ?
C36B C37B C53B C54B -135(3) . . . . ?
C36B C37B C53B C52B -5(5) . . . . ?
C36B C18B C17B C16B -3(2) . . . . ?
C36B C18B C17B C4B 140.3(14) . . . . ?
C36B C35B C34B C33B -145(2) . . . . ?
C36B C35B C34B C16B -7(3) . . . . ?
C35B C51B C50B C49B -140(3) . . . . ?
C35B C51B C50B C33B -8(4) . . . . ?
C35B C34B C16B C15B -133(2) . . . . ?
C35B C34B C16B C17B 3(3) . . . . ?
C34B C33B C32B C31B -137(3) . . . . ?
C34B C33B C32B C14B -1(4) . . . . ?
C34B C16B C15B C14B -2(3) . . . . ?
C34B C16B C15B C3B 141.0(16) . . . . ?
C34B C16B C17B C18B 2(2) . . . . ?
C34B C16B C17B C4B -143.5(16) . . . . ?
C16B C15B C3B C2B -141.2(15) . . . . ?
C16B C15B C3B C4B 3.0(17) . . . . ?
C15B C14B C13B C30B -144.7(14) . . . . ?
C15B C14B C13B C12B -11(2) . . . . ?
C15B C16B C17B C18B 145.7(14) . . . . ?
C15B C16B C17B C4B 0.1(16) . . . . ?
C15B C3B C4B C5B -140(3) . . . . ?
C15B C3B C4B C17B -2.8(16) . . . . ?
C3B C4B C17B C18B -142.2(14) . . . . ?
C3B C4B C17B C16B 1.7(17) . . . . ?
C4B C5B C20B C21B -145(4) . . . . ?
C4B C5B C20B C19B -3(6) . . . . ?
C17B C18B C36B C37B -142.5(19) . . . . ?
C17B C18B C36B C35B -2(2) . . . . ?
C17B C16B C15B C14B -144.9(15) . . . . ?
C17B C16B C15B C3B -2.0(16) . . . . ?
O1 C74 C73 C72 47.4(8) . . . . ?
C74 O1 C71 C72 10.0(13) . . . . ?
C74 C73 C72 C71 -40.5(10) . . . . ?
C73 C72 C71 O1 22.9(14) . . . . ?
C71 O1 C74 C73 -35.4(10) . . . . ?
